data_4302129
loop_
_publ_author_name
'Tomoyuki Akutagawa'
'Kozo Shitagami'
'Masaki Aonuma'
'Shin-ichiro Noro'
'Takayoshi Nakamura'

_publ_section_title
;
Ferromagnetic and Antiferromagnetic Coupling of [Ni(dmit)2]-Anion Layers
Induced by Cs+2(benzo[18]crown-6)3 Supramolecule
;
_journal_name_full 'Inorganic Chemistry'
_journal_page_first 4454
_journal_page_last 4461
_journal_paper_doi 10.1021/ic9001847
_journal_volume 48
_journal_year 2009
_chemical_formula_moiety 'C46 H48 Cs Ni O12 S10 '
_chemical_formula_sum 'C46 H48 Cs Ni O12 S10'
_chemical_formula_weight 1305.08
_space_group_IT_number 14
_symmetry_cell_setting monoclinic
_symmetry_Int_Tables_number 14
_symmetry_space_group_name_Hall '-P 2ybc'
_symmetry_space_group_name_H-M 'P 1 21/c 1'
_cell_angle_alpha 90.0000
_cell_angle_beta 100.8510(12)
_cell_angle_gamma 90.0000
_cell_formula_units_Z 4
_cell_length_a 14.7024(5)
_cell_length_b 24.1190(10)
_cell_length_c 15.3970(5)
_cell_measurement_reflns_used 51527
_cell_measurement_temperature 296.1
_cell_measurement_theta_max 27.4
_cell_measurement_theta_min 3.0
_cell_volume 5362.3(3)
_computing_cell_refinement PROCESS-AUTO
_computing_data_collection PROCESS-AUTO
_computing_data_reduction CrystalStructure
_computing_publication_material 'CrystalStructure 3.8'
_computing_structure_refinement SHELXL
_diffrn_detector_area_resol_mean 10.00
_diffrn_measured_fraction_theta_full 0.996
_diffrn_measured_fraction_theta_max 0.996
_diffrn_measurement_device_type 'Rigaku RAXIS-RAPID'
_diffrn_measurement_method \w
_diffrn_radiation_type 'Mo K\a'
_diffrn_radiation_wavelength 0.71075
_diffrn_reflns_av_R_equivalents 0.046
_diffrn_reflns_limit_h_max 19
_diffrn_reflns_limit_h_min -17
_diffrn_reflns_limit_k_max 31
_diffrn_reflns_limit_k_min -31
_diffrn_reflns_limit_l_max 19
_diffrn_reflns_limit_l_min -19
_diffrn_reflns_number 79511
_diffrn_reflns_theta_full 27.44
_diffrn_reflns_theta_max 27.44
_exptl_absorpt_coefficient_mu 1.478
_exptl_absorpt_correction_T_max 0.863
_exptl_absorpt_correction_T_min 0.412
_exptl_absorpt_correction_type multi-scan
_exptl_absorpt_process_details
;
    Higashi, T. (1995). Program for Absorption Correction.
    Rigaku Corporation, Tokyo, Japan.
;
_exptl_crystal_colour black
_exptl_crystal_density_diffrn 1.616
_exptl_crystal_density_method 'not measured'
_exptl_crystal_description platelet
_exptl_crystal_F_000 2652.00
_exptl_crystal_size_max 0.40
_exptl_crystal_size_mid 0.30
_exptl_crystal_size_min 0.10
_refine_diff_density_max 1.13
_refine_diff_density_min -0.47
_refine_ls_extinction_method none
_refine_ls_goodness_of_fit_ref 1.077
_refine_ls_hydrogen_treatment refall
_refine_ls_number_parameters 632
_refine_ls_number_reflns 12191
_refine_ls_R_factor_gt 0.0366
_refine_ls_shift/su_max 0.0050
_refine_ls_structure_factor_coef Fsqd
_refine_ls_weighting_details 'w = 1/[\s^2^(Fo^2^)+(0.0485P)^2^+1.6487P] where P=(Fo^2^+2Fc^2^)/3'
_refine_ls_weighting_scheme calc
_refine_ls_wR_factor_ref 0.1098
_reflns_number_gt 8141
_reflns_number_total 12191
_reflns_threshold_expression F^2^>2.0\s(F^2^)
_cod_data_source_file ic9001847_si_002_2.cif
_cod_data_source_block '_takuta'
_cod_original_formula_sum 'C46 H48 Cs Ni O12 S10 '
_cod_database_code 4302129

loop_
_symmetry_equiv_pos_site_id
_symmetry_equiv_pos_as_xyz
1 +X,+Y,+Z
2 -X,1/2+Y,1/2-Z
3 -X,-Y,-Z
4 +X,1/2-Y,1/2+Z

loop_
_atom_site_label
_atom_site_type_symbol
_atom_site_fract_x
_atom_site_fract_y
_atom_site_fract_z
_atom_site_U_iso_or_equiv
_atom_site_adp_type
_atom_site_occupancy
_atom_site_symmetry_multiplicity
_atom_site_calc_flag
_atom_site_refinement_flags
_atom_site_disorder_assembly
_atom_site_disorder_group
Cs(1) Cs 0.257998(15) 0.682903(9) 0.491943(14) 0.06428(7) Uani 1.00 1 d . . .
Ni(1) Ni 0.10096(3) 0.967063(17) 0.44044(3) 0.06576(13) Uani 1.00 1 d . . .
S(1) S 0.18429(7) 1.01989(4) 0.37261(6) 0.0764(2) Uani 1.00 1 d . . .
S(2) S 0.37750(8) 1.06681(5) 0.43278(7) 0.0869(2) Uani 1.00 1 d . . .
S(3) S 0.55258(9) 1.08380(5) 0.56266(8) 0.0969(3) Uani 1.00 1 d . . .
S(4) S 0.39571(8) 1.01714(5) 0.60565(6) 0.0842(2) Uani 1.00 1 d . . .
S(5) S 0.20300(7) 0.96660(4) 0.56191(6) 0.0747(2) Uani 1.00 1 d . . .
S(6) S 0.01873(7) 0.91497(4) 0.50965(6) 0.0737(2) Uani 1.00 1 d . . .
S(7) S -0.16928(8) 0.86210(4) 0.45041(7) 0.0833(2) Uani 1.00 1 d . . .
S(8) S -0.34326(10) 0.84158(6) 0.32142(10) 0.1137(4) Uani 1.00 1 d . . .
S(9) S -0.18949(8) 0.90878(5) 0.27521(7) 0.0851(2) Uani 1.00 1 d . . .
S(10) S 0.00006(7) 0.96390(4) 0.31805(6) 0.0765(2) Uani 1.00 1 d . . .
O(1) O 0.08766(17) 0.71220(10) 0.58984(17) 0.0741(6) Uani 1.00 1 d . . .
O(2) O 0.22889(16) 0.79180(10) 0.60356(14) 0.0657(5) Uani 1.00 1 d . . .
O(3) O 0.41388(17) 0.75864(11) 0.61975(16) 0.0750(6) Uani 1.00 1 d . . .
O(4) O 0.4527(2) 0.65444(13) 0.6314(2) 0.0971(8) Uani 1.00 1 d . . .
O(5) O 0.3137(2) 0.57409(12) 0.63833(19) 0.0978(9) Uani 1.00 1 d . . .
O(6) O 0.1272(2) 0.60996(11) 0.6170(2) 0.0990(9) Uani 1.00 1 d . . .
O(7) O 0.3953(2) 0.60339(11) 0.3903(2) 0.0904(8) Uani 1.00 1 d . . .
O(8) O 0.2098(2) 0.56843(12) 0.3983(2) 0.1081(9) Uani 1.00 1 d . . .
O(9) O 0.07777(19) 0.65000(10) 0.32424(17) 0.0821(7) Uani 1.00 1 d . . .
O(10) O 0.09656(15) 0.75797(9) 0.34833(14) 0.0632(5) Uani 1.00 1 d . . .
O(11) O 0.28493(16) 0.79213(9) 0.39538(14) 0.0648(5) Uani 1.00 1 d . . .
O(12) O 0.41098(15) 0.71019(10) 0.35851(15) 0.0649(5) Uani 1.00 1 d . . .
C(1) C 0.2834(2) 1.02831(14) 0.4509(2) 0.0721(9) Uani 1.00 1 d . . .
C(2) C 0.4482(3) 1.05761(17) 0.5360(2) 0.0825(10) Uani 1.00 1 d . . .
C(3) C 0.2916(2) 1.00506(15) 0.5336(2) 0.0715(9) Uani 1.00 1 d . . .
C(4) C -0.0770(2) 0.90204(14) 0.4303(2) 0.0677(8) Uani 1.00 1 d . . .
C(5) C -0.2404(3) 0.86884(16) 0.3476(2) 0.0840(10) Uani 1.00 1 d . . .
C(6) C -0.0858(2) 0.92387(14) 0.3473(2) 0.0697(8) Uani 1.00 1 d . . .
C(7) C 0.0685(2) 0.76996(15) 0.5812(2) 0.0720(9) Uani 1.00 1 d . . .
C(8) C 0.1463(2) 0.79991(15) 0.6376(2) 0.0693(9) Uani 1.00 1 d . . .
C(9) C 0.3034(2) 0.82438(14) 0.6489(2) 0.0733(9) Uani 1.00 1 d . . .
C(10) C 0.3872(2) 0.81572(16) 0.6103(2) 0.0806(10) Uani 1.00 1 d . . .
C(11) C 0.4951(2) 0.7439(2) 0.5936(2) 0.0827(11) Uani 1.00 1 d . . .
C(12) C 0.5539(3) 0.7804(2) 0.5631(2) 0.1129(17) Uani 1.00 1 d . . .
C(13) C 0.6347(4) 0.7600(4) 0.5398(4) 0.158(3) Uani 1.00 1 d . . .
C(14) C 0.6562(4) 0.7061(5) 0.5451(4) 0.169(4) Uani 1.00 1 d . . .
C(15) C 0.5977(3) 0.6687(3) 0.5750(3) 0.134(2) Uani 1.00 1 d . . .
C(16) C 0.5156(3) 0.6876(2) 0.5996(2) 0.0938(13) Uani 1.00 1 d . . .
C(17) C 0.4722(3) 0.5970(2) 0.6405(3) 0.1141(17) Uani 1.00 1 d . . .
C(18) C 0.4064(4) 0.5731(2) 0.6900(3) 0.120(2) Uani 1.00 1 d . . .
C(19) C 0.2495(5) 0.5525(2) 0.6861(3) 0.123(2) Uani 1.00 1 d . . .
C(20) C 0.1557(4) 0.55373(19) 0.6317(4) 0.120(2) Uani 1.00 1 d . . .
C(21) C 0.0413(3) 0.6200(2) 0.5699(3) 0.0991(14) Uani 1.00 1 d . . .
C(22) C -0.0231(5) 0.5799(2) 0.5379(5) 0.161(3) Uani 1.00 1 d . . .
C(23) C -0.1080(6) 0.5950(4) 0.4892(6) 0.190(4) Uani 1.00 1 d . . .
C(24) C -0.1283(4) 0.6496(4) 0.4699(4) 0.157(3) Uani 1.00 1 d . . .
C(25) C -0.0652(3) 0.6924(2) 0.5029(3) 0.1124(17) Uani 1.00 1 d . . .
C(26) C 0.0193(2) 0.6759(2) 0.5530(2) 0.0836(11) Uani 1.00 1 d . . .
C(27) C 0.3691(3) 0.54702(17) 0.3745(3) 0.1027(14) Uani 1.00 1 d . . .
C(28) C 0.2887(3) 0.53395(18) 0.4194(3) 0.1089(15) Uani 1.00 1 d . . .
C(29) C 0.1790(4) 0.56973(19) 0.3153(3) 0.1205(19) Uani 1.00 1 d . . .
C(30) C 0.0713(3) 0.59198(17) 0.3018(3) 0.1103(16) Uani 1.00 1 d . . .
C(31) C 0.0026(2) 0.68210(16) 0.2886(2) 0.0697(9) Uani 1.00 1 d . . .
C(32) C -0.0800(2) 0.6620(2) 0.2406(2) 0.0877(11) Uani 1.00 1 d . . .
C(33) C -0.1505(3) 0.6971(2) 0.2052(3) 0.1015(14) Uani 1.00 1 d . . .
C(34) C -0.1404(2) 0.7527(2) 0.2165(3) 0.1060(15) Uani 1.00 1 d . . .
C(35) C -0.0587(2) 0.7742(2) 0.2634(2) 0.0903(12) Uani 1.00 1 d . . .
C(36) C 0.0128(2) 0.73986(16) 0.3003(2) 0.0651(8) Uani 1.00 1 d . . .
C(37) C 0.1222(2) 0.81417(14) 0.3314(2) 0.0663(8) Uani 1.00 1 d . . .
C(38) C 0.2087(2) 0.82868(13) 0.3947(2) 0.0638(8) Uani 1.00 1 d . . .
C(39) C 0.3212(2) 0.79245(15) 0.3177(2) 0.0682(8) Uani 1.00 1 d . . .
C(40) C 0.4165(2) 0.76764(14) 0.3352(2) 0.0673(8) Uani 1.00 1 d . . .
C(41) C 0.4832(2) 0.67679(16) 0.3462(2) 0.0673(8) Uani 1.00 1 d . . .
C(42) C 0.5629(2) 0.6960(2) 0.3206(2) 0.0851(11) Uani 1.00 1 d . . .
C(43) C 0.6308(3) 0.6591(2) 0.3063(3) 0.1139(16) Uani 1.00 1 d . . .
C(44) C 0.6211(4) 0.6044(2) 0.3195(4) 0.142(2) Uani 1.00 1 d . . .
C(45) C 0.5436(3) 0.5851(2) 0.3471(4) 0.131(2) Uani 1.00 1 d . . .
C(46) C 0.4741(2) 0.62073(17) 0.3605(2) 0.0815(10) Uani 1.00 1 d . . .
H(1) H 0.0107 0.7783 0.6001 0.086 Uiso 1.00 1 c R . .
H(2) H 0.0630 0.7813 0.5200 0.086 Uiso 1.00 1 c R . .
H(3) H 0.1322 0.8392 0.6383 0.083 Uiso 1.00 1 c R . .
H(4) H 0.1549 0.7861 0.6977 0.083 Uiso 1.00 1 c R . .
H(5) H 0.3164 0.8142 0.7109 0.088 Uiso 1.00 1 c R . .
H(6) H 0.2862 0.8633 0.6446 0.088 Uiso 1.00 1 c R . .
H(7) H 0.3745 0.8258 0.5482 0.097 Uiso 1.00 1 c R . .
H(8) H 0.4372 0.8390 0.6403 0.097 Uiso 1.00 1 c R . .
H(9) H 0.5400 0.8180 0.5583 0.135 Uiso 1.00 1 c R . .
H(10) H 0.6749 0.7846 0.5199 0.189 Uiso 1.00 1 c R . .
H(11) H 0.7105 0.6937 0.5287 0.203 Uiso 1.00 1 c R . .
H(12) H 0.6125 0.6312 0.5788 0.161 Uiso 1.00 1 c R . .
H(13) H 0.5351 0.5912 0.6719 0.137 Uiso 1.00 1 c R . .
H(14) H 0.4655 0.5797 0.5827 0.137 Uiso 1.00 1 c R . .
H(15) H 0.4240 0.5352 0.7058 0.144 Uiso 1.00 1 c R . .
H(16) H 0.4081 0.5940 0.7441 0.144 Uiso 1.00 1 c R . .
H(17) H 0.2507 0.5742 0.7393 0.148 Uiso 1.00 1 c R . .
H(18) H 0.2661 0.5146 0.7035 0.148 Uiso 1.00 1 c R . .
H(19) H 0.1557 0.5355 0.5756 0.144 Uiso 1.00 1 c R . .
H(20) H 0.1130 0.5342 0.6619 0.144 Uiso 1.00 1 c R . .
H(21) H -0.0092 0.5427 0.5491 0.193 Uiso 1.00 1 c R . .
H(22) H -0.1520 0.5679 0.4693 0.228 Uiso 1.00 1 c R . .
H(23) H -0.1847 0.6588 0.4344 0.189 Uiso 1.00 1 c R . .
H(24) H -0.0794 0.7296 0.4916 0.135 Uiso 1.00 1 c R . .
H(25) H 0.4210 0.5230 0.3974 0.123 Uiso 1.00 1 c R . .
H(26) H 0.3513 0.5405 0.3114 0.123 Uiso 1.00 1 c R . .
H(27) H 0.2695 0.4960 0.4050 0.131 Uiso 1.00 1 c R . .
H(28) H 0.3107 0.5356 0.4828 0.131 Uiso 1.00 1 c R . .
H(29) H 0.1811 0.5330 0.2900 0.145 Uiso 1.00 1 c R . .
H(30) H 0.2160 0.5946 0.2866 0.145 Uiso 1.00 1 c R . .
H(31) H 0.0399 0.5869 0.2411 0.132 Uiso 1.00 1 c R . .
H(32) H 0.0376 0.5721 0.3404 0.132 Uiso 1.00 1 c R . .
H(33) H -0.0877 0.6240 0.2323 0.105 Uiso 1.00 1 c R . .
H(34) H -0.2055 0.6828 0.1733 0.122 Uiso 1.00 1 c R . .
H(35) H -0.1887 0.7764 0.1926 0.127 Uiso 1.00 1 c R . .
H(36) H -0.0520 0.8124 0.2701 0.108 Uiso 1.00 1 c R . .
H(37) H 0.0729 0.8394 0.3388 0.080 Uiso 1.00 1 c R . .
H(38) H 0.1323 0.8174 0.2711 0.080 Uiso 1.00 1 c R . .
H(39) H 0.2275 0.8657 0.3808 0.077 Uiso 1.00 1 c R . .
H(40) H 0.1948 0.8298 0.4537 0.077 Uiso 1.00 1 c R . .
H(41) H 0.3240 0.8302 0.2967 0.082 Uiso 1.00 1 c R . .
H(42) H 0.2813 0.7712 0.2723 0.082 Uiso 1.00 1 c R . .
H(43) H 0.4439 0.7709 0.2829 0.081 Uiso 1.00 1 c R . .
H(44) H 0.4555 0.7874 0.3831 0.081 Uiso 1.00 1 c R . .
H(45) H 0.5709 0.7338 0.3129 0.102 Uiso 1.00 1 c R . .
H(46) H 0.6833 0.6722 0.2874 0.137 Uiso 1.00 1 c R . .
H(47) H 0.6669 0.5798 0.3100 0.170 Uiso 1.00 1 c R . .
H(48) H 0.5378 0.5473 0.3569 0.157 Uiso 1.00 1 c R . .

loop_
_atom_site_aniso_label
_atom_site_aniso_U_11
_atom_site_aniso_U_22
_atom_site_aniso_U_33
_atom_site_aniso_U_12
_atom_site_aniso_U_13
_atom_site_aniso_U_23
Cs(1) 0.07446(15) 0.05480(13) 0.06460(14) 0.00043(9) 0.01571(10) -0.00328(9)
Ni(1) 0.0842(3) 0.0552(2) 0.0564(2) 0.0157(2) 0.0094(2) -0.00076(19)
S(1) 0.0934(6) 0.0762(5) 0.0568(4) 0.0073(4) 0.0067(4) 0.0052(4)
S(2) 0.1018(7) 0.0889(7) 0.0668(5) -0.0064(5) 0.0077(5) 0.0052(5)
S(3) 0.1063(8) 0.0957(8) 0.0830(6) -0.0138(6) 0.0032(6) -0.0087(5)
S(4) 0.0987(7) 0.0875(6) 0.0612(5) -0.0005(5) 0.0014(4) -0.0004(4)
S(5) 0.0911(6) 0.0714(5) 0.0590(4) 0.0100(4) 0.0073(4) 0.0069(4)
S(6) 0.0890(6) 0.0703(5) 0.0592(4) 0.0114(4) 0.0076(4) 0.0064(4)
S(7) 0.0950(7) 0.0792(6) 0.0746(6) 0.0025(5) 0.0130(5) 0.0045(4)
S(8) 0.1086(9) 0.1134(9) 0.1109(9) -0.0212(7) -0.0004(7) -0.0054(7)
S(9) 0.0985(7) 0.0799(6) 0.0700(5) 0.0037(5) -0.0023(5) 0.0017(4)
S(10) 0.0948(6) 0.0732(5) 0.0588(4) 0.0088(4) 0.0075(4) 0.0071(4)
O(1) 0.0702(15) 0.0729(16) 0.0806(16) -0.0003(12) 0.0175(12) 0.0029(12)
O(2) 0.0761(14) 0.0664(13) 0.0544(12) -0.0015(11) 0.0121(10) -0.0007(10)
O(3) 0.0746(15) 0.0831(17) 0.0679(14) -0.0065(12) 0.0145(11) 0.0050(12)
O(4) 0.096(2) 0.092(2) 0.101(2) 0.0306(17) 0.0139(17) -0.0066(16)
O(5) 0.140(2) 0.0834(19) 0.0732(17) 0.0203(18) 0.0290(18) 0.0087(14)
O(6) 0.125(2) 0.0621(17) 0.119(2) -0.0115(16) 0.045(2) -0.0034(15)
O(7) 0.0955(19) 0.0658(16) 0.117(2) 0.0040(13) 0.0378(16) -0.0216(15)
O(8) 0.146(2) 0.0720(19) 0.104(2) 0.0006(18) 0.018(2) -0.0161(16)
O(9) 0.0916(18) 0.0612(15) 0.0838(17) -0.0121(13) -0.0084(13) -0.0031(12)
O(10) 0.0680(13) 0.0600(13) 0.0581(12) 0.0013(10) 0.0027(10) -0.0044(10)
O(11) 0.0745(14) 0.0602(13) 0.0606(13) 0.0027(11) 0.0150(10) 0.0036(10)
O(12) 0.0598(13) 0.0682(14) 0.0669(13) 0.0050(10) 0.0128(10) -0.0008(11)
C(1) 0.091(2) 0.060(2) 0.064(2) 0.0089(17) 0.0104(18) -0.0018(16)
C(2) 0.101(2) 0.076(2) 0.067(2) 0.005(2) 0.010(2) -0.0082(18)
C(3) 0.087(2) 0.066(2) 0.0590(19) 0.0124(18) 0.0065(17) -0.0024(16)
C(4) 0.081(2) 0.0571(19) 0.065(2) 0.0158(16) 0.0117(16) -0.0004(15)
C(5) 0.098(2) 0.071(2) 0.081(2) 0.009(2) 0.009(2) -0.0070(19)
C(6) 0.084(2) 0.0587(19) 0.065(2) 0.0136(16) 0.0084(17) -0.0016(15)
C(7) 0.072(2) 0.082(2) 0.063(2) 0.0151(18) 0.0175(17) 0.0087(18)
C(8) 0.086(2) 0.066(2) 0.0574(19) 0.0187(18) 0.0189(17) 0.0047(16)
C(9) 0.097(2) 0.0559(19) 0.0602(19) -0.0023(17) -0.0036(18) 0.0053(15)
C(10) 0.091(2) 0.081(2) 0.064(2) -0.024(2) -0.0006(19) 0.0147(18)
C(11) 0.063(2) 0.134(3) 0.0474(18) -0.008(2) 0.0024(15) -0.004(2)
C(12) 0.077(2) 0.193(5) 0.065(2) -0.035(3) 0.004(2) 0.013(2)
C(13) 0.066(3) 0.327(12) 0.078(3) -0.028(5) 0.010(2) 0.004(6)
C(14) 0.065(3) 0.360(14) 0.082(3) 0.022(6) 0.013(2) -0.039(6)
C(15) 0.079(3) 0.234(7) 0.083(3) 0.043(3) 0.001(2) -0.039(3)
C(16) 0.074(2) 0.143(4) 0.060(2) 0.013(2) 0.0018(18) -0.017(2)
C(17) 0.120(4) 0.101(3) 0.108(3) 0.042(3) -0.012(3) -0.023(2)
C(18) 0.189(6) 0.073(2) 0.084(3) 0.050(3) -0.012(3) -0.009(2)
C(19) 0.215(6) 0.066(2) 0.107(3) 0.029(3) 0.076(4) 0.023(2)
C(20) 0.188(5) 0.061(2) 0.136(4) -0.013(3) 0.097(4) -0.006(2)
C(21) 0.100(3) 0.100(3) 0.111(3) -0.033(2) 0.054(2) -0.032(2)
C(22) 0.130(5) 0.139(5) 0.237(8) -0.060(4) 0.093(5) -0.085(5)
C(23) 0.139(6) 0.189(8) 0.261(10) -0.066(6) 0.083(6) -0.127(8)
C(24) 0.077(3) 0.249(9) 0.150(5) -0.028(4) 0.032(3) -0.094(6)
C(25) 0.074(2) 0.174(5) 0.092(3) -0.011(3) 0.023(2) -0.040(3)
C(26) 0.069(2) 0.113(3) 0.075(2) -0.015(2) 0.0277(19) -0.022(2)
C(27) 0.114(3) 0.067(2) 0.131(4) 0.008(2) 0.032(3) -0.027(2)
C(28) 0.116(3) 0.062(2) 0.150(4) 0.005(2) 0.025(3) -0.017(2)
C(29) 0.203(6) 0.063(2) 0.105(3) 0.007(3) 0.053(4) -0.001(2)
C(30) 0.124(3) 0.060(2) 0.129(3) -0.015(2) -0.023(3) -0.015(2)
C(31) 0.066(2) 0.085(2) 0.0573(18) -0.0109(18) 0.0116(15) -0.0056(17)
C(32) 0.076(2) 0.107(3) 0.079(2) -0.030(2) 0.011(2) -0.010(2)
C(33) 0.060(2) 0.155(4) 0.087(3) -0.019(2) 0.007(2) -0.016(3)
C(34) 0.061(2) 0.151(4) 0.101(3) 0.020(2) 0.000(2) -0.021(3)
C(35) 0.073(2) 0.107(3) 0.086(2) 0.021(2) 0.001(2) -0.024(2)
C(36) 0.0595(19) 0.084(2) 0.0523(17) -0.0013(16) 0.0119(14) -0.0110(16)
C(37) 0.077(2) 0.0607(19) 0.0599(19) 0.0124(16) 0.0098(16) -0.0001(15)
C(38) 0.076(2) 0.0532(18) 0.0626(19) 0.0057(15) 0.0143(16) -0.0001(14)
C(39) 0.091(2) 0.0598(19) 0.0532(18) -0.0003(17) 0.0117(17) 0.0006(15)
C(40) 0.070(2) 0.071(2) 0.0614(19) -0.0082(16) 0.0148(15) -0.0048(16)
C(41) 0.062(2) 0.085(2) 0.0522(17) 0.0072(17) 0.0046(14) -0.0112(16)
C(42) 0.065(2) 0.112(3) 0.078(2) 0.003(2) 0.0136(18) -0.009(2)
C(43) 0.071(2) 0.161(5) 0.115(3) 0.011(3) 0.032(2) -0.020(3)
C(44) 0.112(4) 0.131(5) 0.196(6) 0.037(3) 0.062(4) -0.030(4)
C(45) 0.116(4) 0.095(3) 0.198(6) 0.026(2) 0.069(4) -0.022(3)
C(46) 0.077(2) 0.081(2) 0.089(2) 0.014(2) 0.024(2) -0.016(2)

loop_
_atom_type_symbol
_atom_type_description
_atom_type_scat_dispersion_real
_atom_type_scat_dispersion_imag
_atom_type_scat_source
C C 0.003 0.002
;
International Tables for Crystallography
(1992, Vol. C, Tables 4.2.6.8 and 6.1.1.4)
;
H H 0.000 0.000
;
International Tables for Crystallography
(1992, Vol. C, Table 6.1.1.4)
;
O O 0.011 0.006
;
International Tables for Crystallography
(1992, Vol. C, Tables 4.2.6.8 and 6.1.1.4)
;
S S 0.125 0.123
;
International Tables for Crystallography
(1992, Vol. C, Tables 4.2.6.8 and 6.1.1.4)
;
Cs Cs -0.368 2.119
;
International Tables for Crystallography
(1992, Vol. C, Tables 4.2.6.8 and 6.1.1.4)
;
Ni Ni 0.339 1.112
;
International Tables for Crystallography
(1992, Vol. C, Tables 4.2.6.8 and 6.1.1.4)
;

loop_
_geom_angle_atom_site_label_1
_geom_angle_atom_site_label_2
_geom_angle_atom_site_label_3
_geom_angle
_geom_angle_publ_flag
_geom_angle_site_symmetry_1
_geom_angle_site_symmetry_2
_geom_angle_site_symmetry_3
O(1) Cs(1) O(2) 51.62(6) yes . . .
O(1) Cs(1) O(3) 96.52(6) yes . . .
O(1) Cs(1) O(4) 113.20(7) yes . . .
O(1) Cs(1) O(5) 88.34(7) yes . . .
O(1) Cs(1) O(6) 44.71(6) yes . . .
O(1) Cs(1) O(7) 157.41(6) yes . . .
O(1) Cs(1) O(8) 106.20(8) yes . . .
O(1) Cs(1) O(9) 81.09(6) yes . . .
O(1) Cs(1) O(10) 71.54(5) yes . . .
O(1) Cs(1) O(11) 102.64(6) yes . . .
O(1) Cs(1) O(12) 154.38(5) yes . . .
O(2) Cs(1) O(3) 51.10(6) yes . . .
O(2) Cs(1) O(4) 90.50(6) yes . . .
O(2) Cs(1) O(5) 108.13(6) yes . . .
O(2) Cs(1) O(6) 88.50(6) yes . . .
O(2) Cs(1) O(7) 149.82(6) yes . . .
O(2) Cs(1) O(8) 157.75(8) yes . . .
O(2) Cs(1) O(9) 115.51(5) yes . . .
O(2) Cs(1) O(10) 76.59(5) yes . . .
O(2) Cs(1) O(11) 66.54(5) yes . . .
O(2) Cs(1) O(12) 109.67(6) yes . . .
O(3) Cs(1) O(4) 46.00(7) yes . . .
O(3) Cs(1) O(5) 88.78(6) yes . . .
O(3) Cs(1) O(6) 110.43(7) yes . . .
O(3) Cs(1) O(7) 100.55(6) yes . . .
O(3) Cs(1) O(8) 146.98(7) yes . . .
O(3) Cs(1) O(9) 159.18(6) yes . . .
O(3) Cs(1) O(10) 114.34(5) yes . . .
O(3) Cs(1) O(11) 71.05(5) yes . . .
O(3) Cs(1) O(12) 77.69(5) yes . . .
O(4) Cs(1) O(5) 49.46(8) yes . . .
O(4) Cs(1) O(6) 92.13(8) yes . . .
O(4) Cs(1) O(7) 70.31(7) yes . . .
O(4) Cs(1) O(8) 102.05(8) yes . . .
O(4) Cs(1) O(9) 153.14(6) yes . . .
O(4) Cs(1) O(10) 159.07(6) yes . . .
O(4) Cs(1) O(11) 108.39(6) yes . . .
O(4) Cs(1) O(12) 80.88(6) yes . . .
O(5) Cs(1) O(6) 48.47(8) yes . . .
O(5) Cs(1) O(7) 77.40(7) yes . . .
O(5) Cs(1) O(8) 68.67(7) yes . . .
O(5) Cs(1) O(9) 111.73(6) yes . . .
O(5) Cs(1) O(10) 150.38(7) yes . . .
O(5) Cs(1) O(11) 157.83(6) yes . . .
O(5) Cs(1) O(12) 116.15(7) yes . . .
O(6) Cs(1) O(7) 114.46(7) yes . . .
O(6) Cs(1) O(8) 72.90(8) yes . . .
O(6) Cs(1) O(9) 82.49(7) yes . . .
O(6) Cs(1) O(10) 103.76(6) yes . . .
O(6) Cs(1) O(11) 147.12(6) yes . . .
O(6) Cs(1) O(12) 160.44(6) yes . . .
O(7) Cs(1) O(8) 52.36(8) yes . . .
O(7) Cs(1) O(9) 87.95(6) yes . . .
O(7) Cs(1) O(10) 113.69(6) yes . . .
O(7) Cs(1) O(11) 96.86(6) yes . . .
O(7) Cs(1) O(12) 45.98(6) yes . . .
O(8) Cs(1) O(9) 51.20(7) yes . . .
O(8) Cs(1) O(10) 95.68(7) yes . . .
O(8) Cs(1) O(11) 124.66(7) yes . . .
O(8) Cs(1) O(12) 90.60(8) yes . . .
O(9) Cs(1) O(10) 45.19(5) yes . . .
O(9) Cs(1) O(11) 89.19(5) yes . . .
O(9) Cs(1) O(12) 95.49(6) yes . . .
O(10) Cs(1) O(11) 51.43(5) yes . . .
O(10) Cs(1) O(12) 87.96(5) yes . . .
O(11) Cs(1) O(12) 51.79(6) yes . . .
S(1) Ni(1) S(5) 93.25(3) yes . . .
S(1) Ni(1) S(6) 179.24(4) yes . . .
S(1) Ni(1) S(10) 87.61(3) yes . . .
S(5) Ni(1) S(6) 86.10(3) yes . . .
S(5) Ni(1) S(10) 177.60(4) yes . . .
S(6) Ni(1) S(10) 93.06(3) yes . . .
Ni(1) S(1) C(1) 102.31(13) yes . . .
C(1) S(2) C(2) 98.18(19) yes . . .
C(2) S(4) C(3) 98.10(18) yes . . .
Ni(1) S(5) C(3) 102.30(11) yes . . .
Ni(1) S(6) C(4) 102.44(13) yes . . .
C(4) S(7) C(5) 98.14(19) yes . . .
C(5) S(9) C(6) 97.87(18) yes . . .
Ni(1) S(10) C(6) 102.03(11) yes . . .
Cs(1) O(1) C(7) 109.1(2) yes . . .
Cs(1) O(1) C(26) 103.9(2) yes . . .
C(7) O(1) C(26) 118.0(2) yes . . .
Cs(1) O(2) C(8) 121.21(18) yes . . .
Cs(1) O(2) C(9) 123.2(2) yes . . .
C(8) O(2) C(9) 112.1(2) yes . . .
Cs(1) O(3) C(10) 109.12(18) yes . . .
Cs(1) O(3) C(11) 103.1(2) yes . . .
C(10) O(3) C(11) 117.0(3) yes . . .
Cs(1) O(4) C(16) 101.8(2) yes . . .
Cs(1) O(4) C(17) 113.6(2) yes . . .
C(16) O(4) C(17) 117.8(4) yes . . .
Cs(1) O(5) C(18) 117.0(2) yes . . .
Cs(1) O(5) C(19) 121.6(2) yes . . .
C(18) O(5) C(19) 111.4(3) yes . . .
Cs(1) O(6) C(20) 113.3(3) yes . . .
Cs(1) O(6) C(21) 99.9(2) yes . . .
C(20) O(6) C(21) 118.2(3) yes . . .
Cs(1) O(7) C(27) 117.1(2) yes . . .
Cs(1) O(7) C(46) 126.2(2) yes . . .
C(27) O(7) C(46) 116.6(3) yes . . .
Cs(1) O(8) C(28) 107.9(2) yes . . .
Cs(1) O(8) C(29) 116.6(2) yes . . .
C(28) O(8) C(29) 111.5(4) yes . . .
Cs(1) O(9) C(30) 114.3(2) yes . . .
Cs(1) O(9) C(31) 128.25(19) yes . . .
C(30) O(9) C(31) 116.1(3) yes . . .
Cs(1) O(10) C(36) 127.97(19) yes . . .
Cs(1) O(10) C(37) 116.00(16) yes . . .
C(36) O(10) C(37) 115.9(2) yes . . .
Cs(1) O(11) C(38) 111.10(18) yes . . .
Cs(1) O(11) C(39) 121.39(18) yes . . .
C(38) O(11) C(39) 114.6(2) yes . . .
Cs(1) O(12) C(40) 114.45(19) yes . . .
Cs(1) O(12) C(41) 126.1(2) yes . . .
C(40) O(12) C(41) 116.7(2) yes . . .
S(1) C(1) S(2) 123.2(2) yes . . .
S(1) C(1) C(3) 121.0(3) yes . . .
S(2) C(1) C(3) 115.8(2) yes . . .
S(2) C(2) S(3) 123.3(2) yes . . .
S(2) C(2) S(4) 112.2(2) yes . . .
S(3) C(2) S(4) 124.5(2) yes . . .
S(4) C(3) S(5) 123.2(2) yes . . .
S(4) C(3) C(1) 115.8(2) yes . . .
S(5) C(3) C(1) 121.1(2) yes . . .
S(6) C(4) S(7) 122.6(2) yes . . .
S(6) C(4) C(6) 121.2(2) yes . . .
S(7) C(4) C(6) 116.2(2) yes . . .
S(7) C(5) S(8) 124.1(2) yes . . .
S(7) C(5) S(9) 112.2(2) yes . . .
S(8) C(5) S(9) 123.7(2) yes . . .
S(9) C(6) S(10) 123.2(2) yes . . .
S(9) C(6) C(4) 115.6(2) yes . . .
S(10) C(6) C(4) 121.2(2) yes . . .
O(1) C(7) C(8) 107.7(2) yes . . .
O(2) C(8) C(7) 109.5(2) yes . . .
O(2) C(9) C(10) 110.4(2) yes . . .
O(3) C(10) C(9) 109.1(3) yes . . .
O(3) C(11) C(12) 124.7(4) yes . . .
O(3) C(11) C(16) 114.9(3) yes . . .
C(12) C(11) C(16) 120.4(4) yes . . .
C(11) C(12) C(13) 118.8(6) yes . . .
C(12) C(13) C(14) 122.1(7) yes . . .
C(13) C(14) C(15) 119.9(7) yes . . .
C(14) C(15) C(16) 119.8(7) yes . . .
O(4) C(16) C(11) 116.1(3) yes . . .
O(4) C(16) C(15) 125.0(5) yes . . .
C(11) C(16) C(15) 119.0(5) yes . . .
O(4) C(17) C(18) 107.3(4) yes . . .
O(5) C(18) C(17) 110.9(4) yes . . .
O(5) C(19) C(20) 110.2(4) yes . . .
O(6) C(20) C(19) 109.0(4) yes . . .
O(6) C(21) C(22) 125.0(5) yes . . .
O(6) C(21) C(26) 115.6(4) yes . . .
C(22) C(21) C(26) 119.4(4) yes . . .
C(21) C(22) C(23) 120.0(6) yes . . .
C(22) C(23) C(24) 120.6(7) yes . . .
C(23) C(24) C(25) 121.5(5) yes . . .
C(24) C(25) C(26) 116.5(5) yes . . .
O(1) C(26) C(21) 114.3(3) yes . . .
O(1) C(26) C(25) 123.7(4) yes . . .
C(21) C(26) C(25) 122.0(4) yes . . .
O(7) C(27) C(28) 109.4(3) yes . . .
O(8) C(28) C(27) 116.8(4) yes . . .
O(8) C(29) C(30) 106.6(5) yes . . .
O(9) C(30) C(29) 105.5(3) yes . . .
O(9) C(31) C(32) 125.0(3) yes . . .
O(9) C(31) C(36) 116.6(2) yes . . .
C(32) C(31) C(36) 118.4(3) yes . . .
C(31) C(32) C(33) 121.2(4) yes . . .
C(32) C(33) C(34) 120.2(4) yes . . .
C(33) C(34) C(35) 120.1(4) yes . . .
C(34) C(35) C(36) 120.8(4) yes . . .
O(10) C(36) C(31) 116.3(2) yes . . .
O(10) C(36) C(35) 124.4(3) yes . . .
C(31) C(36) C(35) 119.3(3) yes . . .
O(10) C(37) C(38) 108.8(2) yes . . .
O(11) C(38) C(37) 115.7(2) yes . . .
O(11) C(39) C(40) 109.7(2) yes . . .
O(12) C(40) C(39) 109.6(2) yes . . .
O(12) C(41) C(42) 124.1(3) yes . . .
O(12) C(41) C(46) 116.9(3) yes . . .
C(42) C(41) C(46) 119.0(3) yes . . .
C(41) C(42) C(43) 120.3(4) yes . . .
C(42) C(43) C(44) 120.3(5) yes . . .
C(43) C(44) C(45) 119.9(5) yes . . .
C(44) C(45) C(46) 121.1(5) yes . . .
O(7) C(46) C(41) 117.4(3) yes . . .
O(7) C(46) C(45) 123.3(4) yes . . .
C(41) C(46) C(45) 119.3(4) yes . . .
O(1) C(7) H(1) 110.2 no . . .
O(1) C(7) H(2) 110.2 no . . .
C(8) C(7) H(1) 110.2 no . . .
C(8) C(7) H(2) 110.2 no . . .
H(1) C(7) H(2) 108.5 no . . .
O(2) C(8) H(3) 109.8 no . . .
O(2) C(8) H(4) 109.8 no . . .
C(7) C(8) H(3) 109.8 no . . .
C(7) C(8) H(4) 109.8 no . . .
H(3) C(8) H(4) 108.2 no . . .
O(2) C(9) H(5) 109.6 no . . .
O(2) C(9) H(6) 109.6 no . . .
C(10) C(9) H(5) 109.6 no . . .
C(10) C(9) H(6) 109.6 no . . .
H(5) C(9) H(6) 108.1 no . . .
O(3) C(10) H(7) 109.9 no . . .
O(3) C(10) H(8) 109.9 no . . .
C(9) C(10) H(7) 109.9 no . . .
C(9) C(10) H(8) 109.9 no . . .
H(7) C(10) H(8) 108.3 no . . .
C(11) C(12) H(9) 120.6 no . . .
C(13) C(12) H(9) 120.6 no . . .
C(12) C(13) H(10) 118.9 no . . .
C(14) C(13) H(10) 118.9 no . . .
C(13) C(14) H(11) 120.1 no . . .
C(15) C(14) H(11) 120.1 no . . .
C(14) C(15) H(12) 120.1 no . . .
C(16) C(15) H(12) 120.1 no . . .
O(4) C(17) H(13) 110.3 no . . .
O(4) C(17) H(14) 110.3 no . . .
C(18) C(17) H(13) 110.2 no . . .
C(18) C(17) H(14) 110.3 no . . .
H(13) C(17) H(14) 108.5 no . . .
O(5) C(18) H(15) 109.5 no . . .
O(5) C(18) H(16) 109.5 no . . .
C(17) C(18) H(15) 109.5 no . . .
C(17) C(18) H(16) 109.5 no . . .
H(15) C(18) H(16) 108.1 no . . .
O(5) C(19) H(17) 109.6 no . . .
O(5) C(19) H(18) 109.6 no . . .
C(20) C(19) H(17) 109.6 no . . .
C(20) C(19) H(18) 109.6 no . . .
H(17) C(19) H(18) 108.2 no . . .
O(6) C(20) H(19) 109.9 no . . .
O(6) C(20) H(20) 109.9 no . . .
C(19) C(20) H(19) 109.9 no . . .
C(19) C(20) H(20) 109.9 no . . .
H(19) C(20) H(20) 108.3 no . . .
C(21) C(22) H(21) 120.0 no . . .
C(23) C(22) H(21) 120.0 no . . .
C(22) C(23) H(22) 119.7 no . . .
C(24) C(23) H(22) 119.7 no . . .
C(23) C(24) H(23) 119.3 no . . .
C(25) C(24) H(23) 119.3 no . . .
C(24) C(25) H(24) 121.7 no . . .
C(26) C(25) H(24) 121.7 no . . .
O(7) C(27) H(25) 109.8 no . . .
O(7) C(27) H(26) 109.8 no . . .
C(28) C(27) H(25) 109.8 no . . .
C(28) C(27) H(26) 109.8 no . . .
H(25) C(27) H(26) 108.2 no . . .
O(8) C(28) H(27) 108.1 no . . .
O(8) C(28) H(28) 108.1 no . . .
C(27) C(28) H(27) 108.1 no . . .
C(27) C(28) H(28) 108.1 no . . .
H(27) C(28) H(28) 107.3 no . . .
O(8) C(29) H(29) 110.4 no . . .
O(8) C(29) H(30) 110.4 no . . .
C(30) C(29) H(29) 110.4 no . . .
C(30) C(29) H(30) 110.4 no . . .
H(29) C(29) H(30) 108.6 no . . .
O(9) C(30) H(31) 110.6 no . . .
O(9) C(30) H(32) 110.6 no . . .
C(29) C(30) H(31) 110.6 no . . .
C(29) C(30) H(32) 110.6 no . . .
H(31) C(30) H(32) 108.8 no . . .
C(31) C(32) H(33) 119.4 no . . .
C(33) C(32) H(33) 119.4 no . . .
C(32) C(33) H(34) 119.9 no . . .
C(34) C(33) H(34) 119.9 no . . .
C(33) C(34) H(35) 119.9 no . . .
C(35) C(34) H(35) 120.0 no . . .
C(34) C(35) H(36) 119.6 no . . .
C(36) C(35) H(36) 119.6 no . . .
O(10) C(37) H(37) 109.9 no . . .
O(10) C(37) H(38) 109.9 no . . .
C(38) C(37) H(37) 109.9 no . . .
C(38) C(37) H(38) 109.9 no . . .
H(37) C(37) H(38) 108.3 no . . .
O(11) C(38) H(39) 108.4 no . . .
O(11) C(38) H(40) 108.4 no . . .
C(37) C(38) H(39) 108.4 no . . .
C(37) C(38) H(40) 108.4 no . . .
H(39) C(38) H(40) 107.4 no . . .
O(11) C(39) H(41) 109.7 no . . .
O(11) C(39) H(42) 109.7 no . . .
C(40) C(39) H(41) 109.7 no . . .
C(40) C(39) H(42) 109.7 no . . .
H(41) C(39) H(42) 108.2 no . . .
O(12) C(40) H(43) 109.8 no . . .
O(12) C(40) H(44) 109.8 no . . .
C(39) C(40) H(43) 109.8 no . . .
C(39) C(40) H(44) 109.8 no . . .
H(43) C(40) H(44) 108.2 no . . .
C(41) C(42) H(45) 119.8 no . . .
C(43) C(42) H(45) 119.9 no . . .
C(42) C(43) H(46) 119.8 no . . .
C(44) C(43) H(46) 119.8 no . . .
C(43) C(44) H(47) 120.1 no . . .
C(45) C(44) H(47) 120.1 no . . .
C(44) C(45) H(48) 119.4 no . . .
C(46) C(45) H(48) 119.4 no . . .

loop_
_geom_bond_atom_site_label_1
_geom_bond_atom_site_label_2
_geom_bond_distance
_geom_bond_publ_flag
_geom_bond_site_symmetry_1
_geom_bond_site_symmetry_2
Cs(1) O(1) 3.235(2) yes . .
Cs(1) O(2) 3.211(2) yes . .
Cs(1) O(3) 3.281(2) yes . .
Cs(1) O(4) 3.311(2) yes . .
Cs(1) O(5) 3.456(2) yes . .
Cs(1) O(6) 3.449(3) yes . .
Cs(1) O(7) 3.375(3) yes . .
Cs(1) O(8) 3.134(3) yes . .
Cs(1) O(9) 3.427(2) yes . .
Cs(1) O(10) 3.439(2) yes . .
Cs(1) O(11) 3.087(2) yes . .
Cs(1) O(12) 3.384(2) yes . .
Ni(1) S(1) 2.1672(11) yes . .
Ni(1) S(5) 2.1662(9) yes . .
Ni(1) S(6) 2.1589(11) yes . .
Ni(1) S(10) 2.1691(9) yes . .
S(1) C(1) 1.720(3) yes . .
S(2) C(1) 1.731(4) yes . .
S(2) C(2) 1.742(3) yes . .
S(3) C(2) 1.639(4) yes . .
S(4) C(2) 1.735(4) yes . .
S(4) C(3) 1.738(3) yes . .
S(5) C(3) 1.720(4) yes . .
S(6) C(4) 1.710(3) yes . .
S(7) C(4) 1.738(3) yes . .
S(7) C(5) 1.733(3) yes . .
S(8) C(5) 1.629(4) yes . .
S(9) C(5) 1.744(4) yes . .
S(9) C(6) 1.747(3) yes . .
S(10) C(6) 1.716(3) yes . .
O(1) C(7) 1.423(4) yes . .
O(1) C(26) 1.372(4) yes . .
O(2) C(8) 1.423(4) yes . .
O(2) C(9) 1.420(4) yes . .
O(3) C(10) 1.431(4) yes . .
O(3) C(11) 1.377(4) yes . .
O(4) C(16) 1.380(6) yes . .
O(4) C(17) 1.415(6) yes . .
O(5) C(18) 1.444(6) yes . .
O(5) C(19) 1.401(7) yes . .
O(6) C(20) 1.425(5) yes . .
O(6) C(21) 1.355(6) yes . .
O(7) C(27) 1.422(4) yes . .
O(7) C(46) 1.388(5) yes . .
O(8) C(28) 1.415(5) yes . .
O(8) C(29) 1.273(6) yes . .
O(9) C(30) 1.440(4) yes . .
O(9) C(31) 1.376(4) yes . .
O(10) C(36) 1.383(3) yes . .
O(10) C(37) 1.444(4) yes . .
O(11) C(38) 1.424(4) yes . .
O(11) C(39) 1.398(4) yes . .
O(12) C(40) 1.437(4) yes . .
O(12) C(41) 1.374(4) yes . .
C(1) C(3) 1.377(5) yes . .
C(4) C(6) 1.365(4) yes . .
C(7) C(8) 1.486(4) yes . .
C(9) C(10) 1.481(6) yes . .
C(11) C(12) 1.377(7) yes . .
C(11) C(16) 1.389(7) yes . .
C(12) C(13) 1.394(8) yes . .
C(13) C(14) 1.336(16) yes . .
C(14) C(15) 1.383(11) yes . .
C(15) C(16) 1.407(7) yes . .
C(17) C(18) 1.457(8) yes . .
C(19) C(20) 1.472(9) yes . .
C(21) C(22) 1.378(8) yes . .
C(21) C(26) 1.400(7) yes . .
C(22) C(23) 1.380(11) yes . .
C(23) C(24) 1.371(13) yes . .
C(24) C(25) 1.416(9) yes . .
C(25) C(26) 1.391(5) yes . .
C(27) C(28) 1.510(8) yes . .
C(29) C(30) 1.648(8) yes . .
C(31) C(32) 1.385(5) yes . .
C(31) C(36) 1.409(5) yes . .
C(32) C(33) 1.370(6) yes . .
C(33) C(34) 1.357(8) yes . .
C(34) C(35) 1.381(5) yes . .
C(35) C(36) 1.375(5) yes . .
C(37) C(38) 1.491(4) yes . .
C(39) C(40) 1.500(4) yes . .
C(41) C(42) 1.385(5) yes . .
C(41) C(46) 1.380(5) yes . .
C(42) C(43) 1.385(7) yes . .
C(43) C(44) 1.346(9) yes . .
C(44) C(45) 1.369(9) yes . .
C(45) C(46) 1.380(7) yes . .
C(7) H(1) 0.970 no . .
C(7) H(2) 0.970 no . .
C(8) H(3) 0.970 no . .
C(8) H(4) 0.970 no . .
C(9) H(5) 0.970 no . .
C(9) H(6) 0.970 no . .
C(10) H(7) 0.970 no . .
C(10) H(8) 0.970 no . .
C(12) H(9) 0.930 no . .
C(13) H(10) 0.930 no . .
C(14) H(11) 0.930 no . .
C(15) H(12) 0.930 no . .
C(17) H(13) 0.970 no . .
C(17) H(14) 0.970 no . .
C(18) H(15) 0.970 no . .
C(18) H(16) 0.970 no . .
C(19) H(17) 0.970 no . .
C(19) H(18) 0.970 no . .
C(20) H(19) 0.970 no . .
C(20) H(20) 0.970 no . .
C(22) H(21) 0.930 no . .
C(23) H(22) 0.930 no . .
C(24) H(23) 0.930 no . .
C(25) H(24) 0.930 no . .
C(27) H(25) 0.970 no . .
C(27) H(26) 0.970 no . .
C(28) H(27) 0.970 no . .
C(28) H(28) 0.970 no . .
C(29) H(29) 0.970 no . .
C(29) H(30) 0.970 no . .
C(30) H(31) 0.970 no . .
C(30) H(32) 0.970 no . .
C(32) H(33) 0.930 no . .
C(33) H(34) 0.930 no . .
C(34) H(35) 0.930 no . .
C(35) H(36) 0.930 no . .
C(37) H(37) 0.970 no . .
C(37) H(38) 0.970 no . .
C(38) H(39) 0.970 no . .
C(38) H(40) 0.970 no . .
C(39) H(41) 0.970 no . .
C(39) H(42) 0.970 no . .
C(40) H(43) 0.970 no . .
C(40) H(44) 0.970 no . .
C(42) H(45) 0.930 no . .
C(43) H(46) 0.930 no . .
C(44) H(47) 0.930 no . .
C(45) H(48) 0.930 no . .

loop_
_geom_contact_atom_site_label_1
_geom_contact_atom_site_label_2
_geom_contact_distance
_geom_contact_publ_flag
_geom_contact_site_symmetry_1
_geom_contact_site_symmetry_2
Ni(1) S(6) 3.5060(10) ? . 3_576
S(5) C(6) 3.578(3) ? . 3_576
S(6) Ni(1) 3.5060(10) ? . 3_576
O(3) C(40) 3.371(4) ? . 4_565
O(9) C(8) 3.439(4) ? . 4_564
O(12) C(9) 3.420(4) ? . 4_564
C(2) C(2) 3.451(6) ? . 3_676
C(6) S(5) 3.578(3) ? . 3_576
C(8) O(9) 3.439(4) ? . 4_565
C(8) C(31) 3.451(5) ? . 4_565
C(8) C(36) 3.592(5) ? . 4_565
C(9) O(12) 3.420(4) ? . 4_565
C(31) C(8) 3.451(5) ? . 4_564
C(36) C(8) 3.592(5) ? . 4_564
C(40) O(3) 3.371(4) ? . 4_564
Ni(1) H(37) 3.444 ? . .
Ni(1) H(39) 3.306 ? . .
Ni(1) H(40) 3.577 ? . .
S(1) H(17) 3.327 ? . 4_564
S(1) H(18) 3.178 ? . 4_564
S(1) H(20) 3.472 ? . 4_564
S(1) H(33) 3.172 ? . 2_555
S(2) H(9) 3.024 ? . 3_676
S(3) H(7) 3.083 ? . 3_676
S(3) H(9) 3.158 ? . 3_676
S(3) H(16) 2.932 ? . 2_656
S(3) H(39) 3.411 ? . 3_676
S(3) H(41) 3.287 ? . 3_676
S(3) H(44) 3.224 ? . 3_676
S(4) H(15) 3.570 ? . 2_656
S(5) H(3) 3.518 ? . .
S(5) H(6) 2.957 ? . .
S(5) H(29) 3.586 ? . 4_565
S(6) H(1) 3.589 ? . .
S(6) H(2) 3.288 ? . .
S(6) H(3) 2.967 ? . .
S(6) H(31) 3.519 ? . 4_565
S(6) H(37) 3.416 ? . .
S(6) H(40) 3.535 ? . .
S(7) H(10) 3.288 ? . 1_455
S(7) H(24) 3.470 ? . .
S(8) H(10) 3.315 ? . 1_455
S(8) H(13) 3.094 ? . 4_464
S(8) H(43) 3.514 ? . 1_455
S(8) H(44) 3.525 ? . 1_455
S(8) H(45) 2.882 ? . 1_455
S(9) H(27) 3.504 ? . 2_555
S(9) H(29) 3.170 ? . 2_555
S(9) H(35) 3.438 ? . .
S(9) H(36) 3.091 ? . .
S(10) H(20) 3.170 ? . 4_564
S(10) H(29) 3.312 ? . 2_555
S(10) H(31) 3.126 ? . 2_555
S(10) H(32) 3.544 ? . 2_555
S(10) H(37) 3.184 ? . .
O(1) H(38) 2.836 ? . 4_565
O(2) H(42) 2.983 ? . 4_565
O(3) H(42) 3.400 ? . 4_565
O(3) H(43) 2.568 ? . 4_565
O(3) H(45) 3.410 ? . 4_565
O(4) H(41) 3.466 ? . 4_565
O(4) H(43) 2.969 ? . 4_565
O(5) H(41) 3.340 ? . 4_565
O(6) H(38) 2.939 ? . 4_565
O(7) H(5) 3.423 ? . 4_564
O(9) H(3) 3.125 ? . 4_564
O(9) H(4) 2.878 ? . 4_564
O(10) H(4) 2.827 ? . 4_564
O(12) H(5) 2.501 ? . 4_564
C(2) H(9) 3.351 ? . 3_676
C(4) H(36) 3.351 ? . .
C(4) H(37) 3.208 ? . .
C(5) H(35) 3.453 ? . .
C(5) H(36) 3.491 ? . .
C(6) H(29) 3.500 ? . 2_555
C(6) H(36) 3.018 ? . .
C(6) H(37) 3.119 ? . .
C(7) H(38) 3.583 ? . 4_565
C(8) H(30) 3.450 ? . 4_565
C(8) H(38) 3.527 ? . 4_565
C(8) H(42) 3.104 ? . 4_565
C(9) H(30) 3.316 ? . 4_565
C(9) H(42) 3.044 ? . 4_565
C(9) H(43) 3.494 ? . 4_565
C(10) H(43) 3.361 ? . 4_565
C(11) H(43) 3.165 ? . 4_565
C(11) H(45) 3.395 ? . 4_565
C(13) H(34) 3.136 ? . 4_665
C(13) H(35) 3.279 ? . 4_665
C(14) H(23) 3.343 ? . 1_655
C(14) H(35) 2.931 ? . 4_665
C(15) H(35) 3.572 ? . 4_665
C(16) H(43) 3.345 ? . 4_565
C(17) H(25) 3.397 ? . 3_666
C(17) H(48) 3.486 ? . 3_666
C(18) H(41) 3.218 ? . 4_565
C(18) H(48) 3.140 ? . 3_666
C(19) H(41) 3.377 ? . 4_565
C(19) H(47) 3.415 ? . 3_666
C(20) H(22) 3.316 ? . 3_566
C(21) H(38) 3.479 ? . 4_565
C(22) H(21) 3.316 ? . 3_566
C(23) H(19) 3.336 ? . 3_566
C(24) H(11) 2.894 ? . 1_455
C(24) H(46) 3.597 ? . 1_455
C(25) H(11) 3.396 ? . 1_455
C(26) H(38) 3.459 ? . 4_565
C(29) H(3) 3.467 ? . 4_564
C(30) H(3) 3.278 ? . 4_564
C(31) H(1) 3.078 ? . 4_564
C(31) H(3) 3.302 ? . 4_564
C(31) H(4) 2.955 ? . 4_564
C(32) H(1) 3.101 ? . 4_564
C(33) H(1) 3.167 ? . 4_564
C(33) H(10) 3.488 ? . 4_464
C(33) H(46) 3.016 ? . 1_455
C(34) H(1) 3.195 ? . 4_564
C(34) H(11) 3.529 ? . 4_464
C(34) H(46) 3.570 ? . 1_455
C(35) H(1) 3.152 ? . 4_564
C(36) H(1) 3.107 ? . 4_564
C(36) H(4) 2.914 ? . 4_564
C(37) H(4) 3.269 ? . 4_564
C(38) H(17) 3.485 ? . 4_564
C(39) H(4) 3.359 ? . 4_564
C(39) H(5) 3.047 ? . 4_564
C(39) H(16) 3.311 ? . 4_564
C(39) H(17) 3.522 ? . 4_564
C(40) H(5) 2.944 ? . 4_564
C(41) H(5) 2.912 ? . 4_564
C(41) H(8) 3.137 ? . 4_564
C(42) H(8) 3.146 ? . 4_564
C(43) H(8) 3.448 ? . 4_564
C(43) H(23) 3.040 ? . 1_655
C(43) H(34) 3.489 ? . 1_655
C(44) H(15) 3.440 ? . 3_666
C(44) H(18) 3.367 ? . 3_666
C(44) H(23) 3.332 ? . 1_655
C(45) H(15) 3.075 ? . 3_666
C(46) H(5) 3.336 ? . 4_564
C(46) H(8) 3.469 ? . 4_564
H(1) S(6) 3.589 ? . .
H(1) C(31) 3.078 ? . 4_565
H(1) C(32) 3.101 ? . 4_565
H(1) C(33) 3.167 ? . 4_565
H(1) C(34) 3.195 ? . 4_565
H(1) C(35) 3.152 ? . 4_565
H(1) C(36) 3.107 ? . 4_565
H(1) H(33) 3.591 ? . 4_565
H(2) S(6) 3.288 ? . .
H(3) S(5) 3.518 ? . .
H(3) S(6) 2.967 ? . .
H(3) O(9) 3.125 ? . 4_565
H(3) C(29) 3.467 ? . 4_565
H(3) C(30) 3.278 ? . 4_565
H(3) C(31) 3.302 ? . 4_565
H(3) H(30) 2.867 ? . 4_565
H(3) H(31) 2.888 ? . 4_565
H(4) O(9) 2.878 ? . 4_565
H(4) O(10) 2.827 ? . 4_565
H(4) C(31) 2.955 ? . 4_565
H(4) C(36) 2.914 ? . 4_565
H(4) C(37) 3.269 ? . 4_565
H(4) C(39) 3.359 ? . 4_565
H(4) H(30) 3.239 ? . 4_565
H(4) H(38) 2.786 ? . 4_565
H(4) H(42) 2.426 ? . 4_565
H(5) O(7) 3.423 ? . 4_565
H(5) O(12) 2.501 ? . 4_565
H(5) C(39) 3.047 ? . 4_565
H(5) C(40) 2.944 ? . 4_565
H(5) C(41) 2.912 ? . 4_565
H(5) C(46) 3.336 ? . 4_565
H(5) H(30) 3.003 ? . 4_565
H(5) H(42) 2.365 ? . 4_565
H(5) H(43) 2.861 ? . 4_565
H(6) S(5) 2.957 ? . .
H(6) H(26) 3.460 ? . 4_565
H(6) H(30) 2.780 ? . 4_565
H(7) S(3) 3.083 ? . 3_676
H(8) C(41) 3.137 ? . 4_565
H(8) C(42) 3.146 ? . 4_565
H(8) C(43) 3.448 ? . 4_565
H(8) C(46) 3.469 ? . 4_565
H(8) H(43) 3.431 ? . 4_565
H(8) H(45) 3.470 ? . 4_565
H(9) S(2) 3.024 ? . 3_676
H(9) S(3) 3.158 ? . 3_676
H(9) C(2) 3.351 ? . 3_676
H(10) S(7) 3.288 ? . 1_655
H(10) S(8) 3.315 ? . 1_655
H(10) C(33) 3.488 ? . 4_665
H(10) H(34) 2.779 ? . 4_665
H(10) H(35) 3.355 ? . 4_665
H(11) C(24) 2.894 ? . 1_655
H(11) C(25) 3.396 ? . 1_655
H(11) C(34) 3.529 ? . 4_665
H(11) H(23) 2.456 ? . 1_655
H(11) H(24) 3.359 ? . 1_655
H(11) H(35) 2.772 ? . 4_665
H(12) H(27) 3.512 ? . 3_666
H(13) S(8) 3.094 ? . 4_665
H(13) H(25) 3.067 ? . 3_666
H(13) H(26) 3.577 ? . 3_666
H(13) H(48) 3.512 ? . 3_666
H(14) H(25) 2.971 ? . 3_666
H(14) H(48) 3.206 ? . 3_666
H(15) S(4) 3.570 ? . 2_646
H(15) C(44) 3.440 ? . 3_666
H(15) C(45) 3.075 ? . 3_666
H(15) H(25) 3.325 ? . 3_666
H(15) H(47) 3.068 ? . 3_666
H(15) H(48) 2.327 ? . 3_666
H(16) S(3) 2.932 ? . 2_646
H(16) C(39) 3.311 ? . 4_565
H(16) H(41) 2.429 ? . 4_565
H(16) H(43) 3.336 ? . 4_565
H(16) H(44) 3.561 ? . 4_565
H(17) S(1) 3.327 ? . 4_565
H(17) C(38) 3.485 ? . 4_565
H(17) C(39) 3.522 ? . 4_565
H(17) H(38) 3.229 ? . 4_565
H(17) H(39) 2.691 ? . 4_565
H(17) H(41) 2.627 ? . 4_565
H(18) S(1) 3.178 ? . 4_565
H(18) C(44) 3.367 ? . 3_666
H(18) H(22) 3.488 ? . 3_566
H(18) H(47) 2.505 ? . 3_666
H(18) H(48) 3.524 ? . 3_666
H(19) C(23) 3.336 ? . 3_566
H(19) H(21) 3.213 ? . 3_566
H(19) H(22) 2.585 ? . 3_566
H(20) S(1) 3.472 ? . 4_565
H(20) S(10) 3.170 ? . 4_565
H(20) H(22) 3.303 ? . 3_566
H(20) H(32) 3.383 ? . 3_566
H(21) C(22) 3.316 ? . 3_566
H(21) H(19) 3.213 ? . 3_566
H(21) H(21) 2.598 ? . 3_566
H(21) H(32) 3.315 ? . 3_566
H(22) C(20) 3.316 ? . 3_566
H(22) H(18) 3.488 ? . 3_566
H(22) H(19) 2.585 ? . 3_566
H(22) H(20) 3.303 ? . 3_566
H(22) H(27) 3.220 ? . 3_566
H(22) H(28) 3.587 ? . 3_566
H(22) H(47) 3.276 ? . 1_455
H(23) C(14) 3.343 ? . 1_455
H(23) C(43) 3.040 ? . 1_455
H(23) C(44) 3.332 ? . 1_455
H(23) H(11) 2.456 ? . 1_455
H(23) H(46) 2.710 ? . 1_455
H(23) H(47) 3.239 ? . 1_455
H(24) S(7) 3.470 ? . .
H(24) H(11) 3.359 ? . 1_455
H(25) C(17) 3.397 ? . 3_666
H(25) H(13) 3.067 ? . 3_666
H(25) H(14) 2.971 ? . 3_666
H(25) H(15) 3.325 ? . 3_666
H(26) H(6) 3.460 ? . 4_564
H(26) H(13) 3.577 ? . 3_666
H(27) S(9) 3.504 ? . 2_545
H(27) H(12) 3.512 ? . 3_666
H(27) H(22) 3.220 ? . 3_566
H(28) H(22) 3.587 ? . 3_566
H(29) S(5) 3.586 ? . 4_564
H(29) S(9) 3.170 ? . 2_545
H(29) S(10) 3.312 ? . 2_545
H(29) C(6) 3.500 ? . 2_545
H(30) C(8) 3.450 ? . 4_564
H(30) C(9) 3.316 ? . 4_564
H(30) H(3) 2.867 ? . 4_564
H(30) H(4) 3.239 ? . 4_564
H(30) H(5) 3.003 ? . 4_564
H(30) H(6) 2.780 ? . 4_564
H(31) S(6) 3.519 ? . 4_564
H(31) S(10) 3.126 ? . 2_545
H(31) H(3) 2.888 ? . 4_564
H(32) S(10) 3.544 ? . 2_545
H(32) H(20) 3.383 ? . 3_566
H(32) H(21) 3.315 ? . 3_566
H(33) S(1) 3.172 ? . 2_545
H(33) H(1) 3.591 ? . 4_564
H(34) C(13) 3.136 ? . 4_464
H(34) C(43) 3.489 ? . 1_455
H(34) H(10) 2.779 ? . 4_464
H(34) H(46) 2.628 ? . 1_455
H(35) S(9) 3.438 ? . .
H(35) C(5) 3.453 ? . .
H(35) C(13) 3.279 ? . 4_464
H(35) C(14) 2.931 ? . 4_464
H(35) C(15) 3.572 ? . 4_464
H(35) H(10) 3.355 ? . 4_464
H(35) H(11) 2.772 ? . 4_464
H(36) S(9) 3.091 ? . .
H(36) C(4) 3.351 ? . .
H(36) C(5) 3.491 ? . .
H(36) C(6) 3.018 ? . .
H(37) Ni(1) 3.444 ? . .
H(37) S(6) 3.416 ? . .
H(37) S(10) 3.184 ? . .
H(37) C(4) 3.208 ? . .
H(37) C(6) 3.119 ? . .
H(38) O(1) 2.836 ? . 4_564
H(38) O(6) 2.939 ? . 4_564
H(38) C(7) 3.583 ? . 4_564
H(38) C(8) 3.527 ? . 4_564
H(38) C(21) 3.479 ? . 4_564
H(38) C(26) 3.459 ? . 4_564
H(38) H(4) 2.786 ? . 4_564
H(38) H(17) 3.229 ? . 4_564
H(39) Ni(1) 3.306 ? . .
H(39) S(3) 3.411 ? . 3_676
H(39) H(17) 2.691 ? . 4_564
H(40) Ni(1) 3.577 ? . .
H(40) S(6) 3.535 ? . .
H(41) S(3) 3.287 ? . 3_676
H(41) O(4) 3.466 ? . 4_564
H(41) O(5) 3.340 ? . 4_564
H(41) C(18) 3.218 ? . 4_564
H(41) C(19) 3.377 ? . 4_564
H(41) H(16) 2.429 ? . 4_564
H(41) H(17) 2.627 ? . 4_564
H(42) O(2) 2.983 ? . 4_564
H(42) O(3) 3.400 ? . 4_564
H(42) C(8) 3.104 ? . 4_564
H(42) C(9) 3.044 ? . 4_564
H(42) H(4) 2.426 ? . 4_564
H(42) H(5) 2.365 ? . 4_564
H(43) S(8) 3.514 ? . 1_655
H(43) O(3) 2.568 ? . 4_564
H(43) O(4) 2.969 ? . 4_564
H(43) C(9) 3.494 ? . 4_564
H(43) C(10) 3.361 ? . 4_564
H(43) C(11) 3.165 ? . 4_564
H(43) C(16) 3.345 ? . 4_564
H(43) H(5) 2.861 ? . 4_564
H(43) H(8) 3.431 ? . 4_564
H(43) H(16) 3.336 ? . 4_564
H(44) S(3) 3.224 ? . 3_676
H(44) S(8) 3.525 ? . 1_655
H(44) H(16) 3.561 ? . 4_564
H(45) S(8) 2.882 ? . 1_655
H(45) O(3) 3.410 ? . 4_564
H(45) C(11) 3.395 ? . 4_564
H(45) H(8) 3.470 ? . 4_564
H(46) C(24) 3.597 ? . 1_655
H(46) C(33) 3.016 ? . 1_655
H(46) C(34) 3.570 ? . 1_655
H(46) H(23) 2.710 ? . 1_655
H(46) H(34) 2.628 ? . 1_655
H(47) C(19) 3.415 ? . 3_666
H(47) H(15) 3.068 ? . 3_666
H(47) H(18) 2.505 ? . 3_666
H(47) H(22) 3.276 ? . 1_655
H(47) H(23) 3.239 ? . 1_655
H(48) C(17) 3.486 ? . 3_666
H(48) C(18) 3.140 ? . 3_666
H(48) H(13) 3.512 ? . 3_666
H(48) H(14) 3.206 ? . 3_666
H(48) H(15) 2.327 ? . 3_666
H(48) H(18) 3.524 ? . 3_666

loop_
_geom_torsion_atom_site_label_1
_geom_torsion_atom_site_label_2
_geom_torsion_atom_site_label_3
_geom_torsion_atom_site_label_4
_geom_torsion
_geom_torsion_publ_flag
_geom_torsion_site_symmetry_1
_geom_torsion_site_symmetry_2
_geom_torsion_site_symmetry_3
_geom_torsion_site_symmetry_4
O(1) Cs(1) O(2) C(8) -4.33(19) ? . . . .
O(1) Cs(1) O(2) C(9) 152.8(2) ? . . . .
O(2) Cs(1) O(1) C(7) 36.98(17) ? . . . .
O(2) Cs(1) O(1) C(26) 163.6(2) ? . . . .
O(1) Cs(1) O(3) C(10) -63.4(2) ? . . . .
O(1) Cs(1) O(3) C(11) 171.6(2) ? . . . .
O(3) Cs(1) O(1) C(7) 63.23(18) ? . . . .
O(3) Cs(1) O(1) C(26) -170.1(2) ? . . . .
O(1) Cs(1) O(4) C(16) -130.7(2) ? . . . .
O(1) Cs(1) O(4) C(17) 101.6(3) ? . . . .
O(4) Cs(1) O(1) C(7) 107.86(19) ? . . . .
O(4) Cs(1) O(1) C(26) -125.5(2) ? . . . .
O(1) Cs(1) O(5) C(18) -123.7(3) ? . . . .
O(1) Cs(1) O(5) C(19) 19.0(3) ? . . . .
O(5) Cs(1) O(1) C(7) 151.81(18) ? . . . .
O(5) Cs(1) O(1) C(26) -81.5(2) ? . . . .
O(1) Cs(1) O(6) C(20) -177.9(3) ? . . . .
O(1) Cs(1) O(6) C(21) 55.4(2) ? . . . .
O(6) Cs(1) O(1) C(7) 175.8(2) ? . . . .
O(6) Cs(1) O(1) C(26) -57.6(2) ? . . . .
O(1) Cs(1) O(7) C(27) 3.4(3) ? . . . .
O(1) Cs(1) O(7) C(46) -178.2(2) ? . . . .
O(7) Cs(1) O(1) C(7) -157.79(19) ? . . . .
O(7) Cs(1) O(1) C(26) -31.1(3) ? . . . .
O(1) Cs(1) O(8) C(28) -131.8(3) ? . . . .
O(1) Cs(1) O(8) C(29) 101.9(4) ? . . . .
O(8) Cs(1) O(1) C(7) -140.97(18) ? . . . .
O(8) Cs(1) O(1) C(26) -14.3(2) ? . . . .
O(1) Cs(1) O(9) C(30) -114.0(3) ? . . . .
O(1) Cs(1) O(9) C(31) 52.2(2) ? . . . .
O(9) Cs(1) O(1) C(7) -95.89(18) ? . . . .
O(9) Cs(1) O(1) C(26) 30.7(2) ? . . . .
O(1) Cs(1) O(10) C(36) -76.4(2) ? . . . .
O(1) Cs(1) O(10) C(37) 108.4(2) ? . . . .
O(10) Cs(1) O(1) C(7) -50.30(18) ? . . . .
O(10) Cs(1) O(1) C(26) 76.3(2) ? . . . .
O(1) Cs(1) O(11) C(38) -12.92(18) ? . . . .
O(1) Cs(1) O(11) C(39) -152.2(2) ? . . . .
O(11) Cs(1) O(1) C(7) -8.75(19) ? . . . .
O(11) Cs(1) O(1) C(26) 117.9(2) ? . . . .
O(1) Cs(1) O(12) C(40) 13.5(2) ? . . . .
O(1) Cs(1) O(12) C(41) 173.9(2) ? . . . .
O(12) Cs(1) O(1) C(7) -11.8(2) ? . . . .
O(12) Cs(1) O(1) C(26) 114.8(2) ? . . . .
O(2) Cs(1) O(3) C(10) -36.9(2) ? . . . .
O(2) Cs(1) O(3) C(11) -162.0(2) ? . . . .
O(3) Cs(1) O(2) C(8) -149.9(2) ? . . . .
O(3) Cs(1) O(2) C(9) 7.2(2) ? . . . .
O(2) Cs(1) O(4) C(16) -82.9(2) ? . . . .
O(2) Cs(1) O(4) C(17) 149.4(3) ? . . . .
O(4) Cs(1) O(2) C(8) -124.1(2) ? . . . .
O(4) Cs(1) O(2) C(9) 33.1(2) ? . . . .
O(2) Cs(1) O(5) C(18) -75.2(3) ? . . . .
O(2) Cs(1) O(5) C(19) 67.4(3) ? . . . .
O(5) Cs(1) O(2) C(8) -77.0(2) ? . . . .
O(5) Cs(1) O(2) C(9) 80.1(2) ? . . . .
O(2) Cs(1) O(6) C(20) -146.9(3) ? . . . .
O(2) Cs(1) O(6) C(21) 86.5(2) ? . . . .
O(6) Cs(1) O(2) C(8) -31.9(2) ? . . . .
O(6) Cs(1) O(2) C(9) 125.2(2) ? . . . .
O(2) Cs(1) O(7) C(27) 160.0(2) ? . . . .
O(2) Cs(1) O(7) C(46) -21.6(3) ? . . . .
O(7) Cs(1) O(2) C(8) -173.10(19) ? . . . .
O(7) Cs(1) O(2) C(9) -16.0(2) ? . . . .
O(2) Cs(1) O(8) C(28) -136.0(3) ? . . . .
O(2) Cs(1) O(8) C(29) 97.7(4) ? . . . .
O(8) Cs(1) O(2) C(8) 0.9(3) ? . . . .
O(8) Cs(1) O(2) C(9) 158.0(2) ? . . . .
O(2) Cs(1) O(9) C(30) -153.5(2) ? . . . .
O(2) Cs(1) O(9) C(31) 12.7(2) ? . . . .
O(9) Cs(1) O(2) C(8) 49.0(2) ? . . . .
O(9) Cs(1) O(2) C(9) -153.9(2) ? . . . .
O(2) Cs(1) O(10) C(36) -130.0(2) ? . . . .
O(2) Cs(1) O(10) C(37) 54.8(2) ? . . . .
O(10) Cs(1) O(2) C(8) 72.6(2) ? . . . .
O(10) Cs(1) O(2) C(9) -130.3(2) ? . . . .
O(2) Cs(1) O(11) C(38) -50.65(17) ? . . . .
O(2) Cs(1) O(11) C(39) 170.1(2) ? . . . .
O(11) Cs(1) O(2) C(8) 126.1(2) ? . . . .
O(11) Cs(1) O(2) C(9) -76.8(2) ? . . . .
O(2) Cs(1) O(12) C(40) -25.31(18) ? . . . .
O(2) Cs(1) O(12) C(41) 135.1(2) ? . . . .
O(12) Cs(1) O(2) C(8) 155.46(19) ? . . . .
O(12) Cs(1) O(2) C(9) -47.4(2) ? . . . .
O(3) Cs(1) O(4) C(16) -54.7(2) ? . . . .
O(3) Cs(1) O(4) C(17) 177.6(3) ? . . . .
O(4) Cs(1) O(3) C(10) -179.5(2) ? . . . .
O(4) Cs(1) O(3) C(11) 55.4(2) ? . . . .
O(3) Cs(1) O(5) C(18) -27.1(3) ? . . . .
O(3) Cs(1) O(5) C(19) 115.5(3) ? . . . .
O(5) Cs(1) O(3) C(10) -151.6(2) ? . . . .
O(5) Cs(1) O(3) C(11) 83.4(2) ? . . . .
O(3) Cs(1) O(6) C(20) -99.7(3) ? . . . .
O(3) Cs(1) O(6) C(21) 133.6(2) ? . . . .
O(6) Cs(1) O(3) C(10) -107.3(2) ? . . . .
O(6) Cs(1) O(3) C(11) 127.7(2) ? . . . .
O(3) Cs(1) O(7) C(27) 141.9(2) ? . . . .
O(3) Cs(1) O(7) C(46) -39.7(2) ? . . . .
O(7) Cs(1) O(3) C(10) 131.5(2) ? . . . .
O(7) Cs(1) O(3) C(11) 6.4(2) ? . . . .
O(3) Cs(1) O(8) C(28) -0.2(3) ? . . . .
O(3) Cs(1) O(8) C(29) -126.5(4) ? . . . .
O(8) Cs(1) O(3) C(10) 162.9(2) ? . . . .
O(8) Cs(1) O(3) C(11) 37.8(2) ? . . . .
O(3) Cs(1) O(9) C(30) 161.1(2) ? . . . .
O(3) Cs(1) O(9) C(31) -32.7(3) ? . . . .
O(9) Cs(1) O(3) C(10) 18.7(3) ? . . . .
O(9) Cs(1) O(3) C(11) -106.4(2) ? . . . .
O(3) Cs(1) O(10) C(36) -165.2(2) ? . . . .
O(3) Cs(1) O(10) C(37) 19.5(2) ? . . . .
O(10) Cs(1) O(3) C(10) 9.3(2) ? . . . .
O(10) Cs(1) O(3) C(11) -115.8(2) ? . . . .
O(3) Cs(1) O(11) C(38) -105.56(18) ? . . . .
O(3) Cs(1) O(11) C(39) 115.2(2) ? . . . .
O(11) Cs(1) O(3) C(10) 37.8(2) ? . . . .
O(11) Cs(1) O(3) C(11) -87.3(2) ? . . . .
O(3) Cs(1) O(12) C(40) -65.79(17) ? . . . .
O(3) Cs(1) O(12) C(41) 94.7(2) ? . . . .
O(12) Cs(1) O(3) C(10) 91.3(2) ? . . . .
O(12) Cs(1) O(3) C(11) -33.7(2) ? . . . .
O(4) Cs(1) O(5) C(18) -0.8(2) ? . . . .
O(4) Cs(1) O(5) C(19) 141.9(3) ? . . . .
O(5) Cs(1) O(4) C(16) 163.4(3) ? . . . .
O(5) Cs(1) O(4) C(17) 35.7(3) ? . . . .
O(4) Cs(1) O(6) C(20) -56.4(3) ? . . . .
O(4) Cs(1) O(6) C(21) 176.9(2) ? . . . .
O(6) Cs(1) O(4) C(16) -171.4(2) ? . . . .
O(6) Cs(1) O(4) C(17) 60.9(3) ? . . . .
O(4) Cs(1) O(7) C(27) 106.7(2) ? . . . .
O(4) Cs(1) O(7) C(46) -74.9(2) ? . . . .
O(7) Cs(1) O(4) C(16) 73.3(2) ? . . . .
O(7) Cs(1) O(4) C(17) -54.4(3) ? . . . .
O(4) Cs(1) O(8) C(28) -13.0(3) ? . . . .
O(4) Cs(1) O(8) C(29) -139.3(4) ? . . . .
O(8) Cs(1) O(4) C(16) 115.6(2) ? . . . .
O(8) Cs(1) O(4) C(17) -12.1(3) ? . . . .
O(4) Cs(1) O(9) C(30) 11.0(3) ? . . . .
O(4) Cs(1) O(9) C(31) 177.2(2) ? . . . .
O(9) Cs(1) O(4) C(16) 111.1(2) ? . . . .
O(9) Cs(1) O(4) C(17) -16.7(4) ? . . . .
O(4) Cs(1) O(10) C(36) 176.8(2) ? . . . .
O(4) Cs(1) O(10) C(37) 1.6(3) ? . . . .
O(10) Cs(1) O(4) C(16) -31.7(3) ? . . . .
O(10) Cs(1) O(4) C(17) -159.4(3) ? . . . .
O(4) Cs(1) O(11) C(38) -132.93(17) ? . . . .
O(4) Cs(1) O(11) C(39) 87.8(2) ? . . . .
O(11) Cs(1) O(4) C(16) -17.5(2) ? . . . .
O(11) Cs(1) O(4) C(17) -145.3(3) ? . . . .
O(4) Cs(1) O(12) C(40) -112.55(18) ? . . . .
O(4) Cs(1) O(12) C(41) 47.9(2) ? . . . .
O(12) Cs(1) O(4) C(16) 27.0(2) ? . . . .
O(12) Cs(1) O(4) C(17) -100.8(3) ? . . . .
O(5) Cs(1) O(6) C(20) -30.8(2) ? . . . .
O(5) Cs(1) O(6) C(21) -157.5(3) ? . . . .
O(6) Cs(1) O(5) C(18) -146.2(3) ? . . . .
O(6) Cs(1) O(5) C(19) -3.5(2) ? . . . .
O(5) Cs(1) O(7) C(27) 55.5(2) ? . . . .
O(5) Cs(1) O(7) C(46) -126.1(2) ? . . . .
O(7) Cs(1) O(5) C(18) 74.0(3) ? . . . .
O(7) Cs(1) O(5) C(19) -143.4(3) ? . . . .
O(5) Cs(1) O(8) C(28) -50.2(3) ? . . . .
O(5) Cs(1) O(8) C(29) -176.5(4) ? . . . .
O(8) Cs(1) O(5) C(18) 128.2(3) ? . . . .
O(8) Cs(1) O(5) C(19) -89.2(3) ? . . . .
O(5) Cs(1) O(9) C(30) -29.4(3) ? . . . .
O(5) Cs(1) O(9) C(31) 136.8(2) ? . . . .
O(9) Cs(1) O(5) C(18) 156.6(3) ? . . . .
O(9) Cs(1) O(5) C(19) -60.8(3) ? . . . .
O(5) Cs(1) O(10) C(36) -26.8(3) ? . . . .
O(5) Cs(1) O(10) C(37) 158.0(2) ? . . . .
O(10) Cs(1) O(5) C(18) -169.9(2) ? . . . .
O(10) Cs(1) O(5) C(19) -27.3(3) ? . . . .
O(5) Cs(1) O(11) C(38) -131.1(2) ? . . . .
O(5) Cs(1) O(11) C(39) 89.6(2) ? . . . .
O(11) Cs(1) O(5) C(18) -3.1(4) ? . . . .
O(11) Cs(1) O(5) C(19) 139.6(3) ? . . . .
O(5) Cs(1) O(12) C(40) -148.24(17) ? . . . .
O(5) Cs(1) O(12) C(41) 12.2(2) ? . . . .
O(12) Cs(1) O(5) C(18) 48.5(3) ? . . . .
O(12) Cs(1) O(5) C(19) -168.8(2) ? . . . .
O(6) Cs(1) O(7) C(27) 23.5(2) ? . . . .
O(6) Cs(1) O(7) C(46) -158.1(2) ? . . . .
O(7) Cs(1) O(6) C(20) 12.9(3) ? . . . .
O(7) Cs(1) O(6) C(21) -113.8(2) ? . . . .
O(6) Cs(1) O(8) C(28) -101.5(3) ? . . . .
O(6) Cs(1) O(8) C(29) 132.2(4) ? . . . .
O(8) Cs(1) O(6) C(20) 45.5(3) ? . . . .
O(8) Cs(1) O(6) C(21) -81.1(2) ? . . . .
O(6) Cs(1) O(9) C(30) -68.8(3) ? . . . .
O(6) Cs(1) O(9) C(31) 97.4(2) ? . . . .
O(9) Cs(1) O(6) C(20) 97.2(3) ? . . . .
O(9) Cs(1) O(6) C(21) -29.5(2) ? . . . .
O(6) Cs(1) O(10) C(36) -44.9(2) ? . . . .
O(6) Cs(1) O(10) C(37) 139.9(2) ? . . . .
O(10) Cs(1) O(6) C(20) 137.3(2) ? . . . .
O(10) Cs(1) O(6) C(21) 10.7(2) ? . . . .
O(6) Cs(1) O(11) C(38) -7.0(2) ? . . . .
O(6) Cs(1) O(11) C(39) -146.3(2) ? . . . .
O(11) Cs(1) O(6) C(20) 173.9(2) ? . . . .
O(11) Cs(1) O(6) C(21) 47.2(3) ? . . . .
O(6) Cs(1) O(12) C(40) 177.3(2) ? . . . .
O(6) Cs(1) O(12) C(41) -22.3(3) ? . . . .
O(12) Cs(1) O(6) C(20) 11.9(4) ? . . . .
O(12) Cs(1) O(6) C(21) -114.7(2) ? . . . .
O(7) Cs(1) O(8) C(28) 40.2(3) ? . . . .
O(7) Cs(1) O(8) C(29) -86.1(4) ? . . . .
O(8) Cs(1) O(7) C(27) -17.1(2) ? . . . .
O(8) Cs(1) O(7) C(46) 161.3(3) ? . . . .
O(7) Cs(1) O(9) C(30) 46.2(3) ? . . . .
O(7) Cs(1) O(9) C(31) -147.6(2) ? . . . .
O(9) Cs(1) O(7) C(27) -57.3(2) ? . . . .
O(9) Cs(1) O(7) C(46) 121.1(2) ? . . . .
O(7) Cs(1) O(10) C(36) 80.1(2) ? . . . .
O(7) Cs(1) O(10) C(37) -95.2(2) ? . . . .
O(10) Cs(1) O(7) C(27) -95.5(2) ? . . . .
O(10) Cs(1) O(7) C(46) 82.9(2) ? . . . .
O(7) Cs(1) O(11) C(38) 155.60(17) ? . . . .
O(7) Cs(1) O(11) C(39) 16.3(2) ? . . . .
O(11) Cs(1) O(7) C(27) -146.2(2) ? . . . .
O(11) Cs(1) O(7) C(46) 32.2(2) ? . . . .
O(7) Cs(1) O(12) C(40) 176.1(2) ? . . . .
O(7) Cs(1) O(12) C(41) -23.5(2) ? . . . .
O(12) Cs(1) O(7) C(27) -156.9(3) ? . . . .
O(12) Cs(1) O(7) C(46) 21.5(2) ? . . . .
O(8) Cs(1) O(9) C(30) 5.3(2) ? . . . .
O(8) Cs(1) O(9) C(31) 171.5(3) ? . . . .
O(9) Cs(1) O(8) C(28) 164.4(3) ? . . . .
O(9) Cs(1) O(8) C(29) 38.1(4) ? . . . .
O(8) Cs(1) O(10) C(36) 28.9(2) ? . . . .
O(8) Cs(1) O(10) C(37) -146.4(2) ? . . . .
O(10) Cs(1) O(8) C(28) 155.8(3) ? . . . .
O(10) Cs(1) O(8) C(29) 29.5(4) ? . . . .
O(8) Cs(1) O(11) C(38) 107.25(18) ? . . . .
O(8) Cs(1) O(11) C(39) -32.0(2) ? . . . .
O(11) Cs(1) O(8) C(28) 109.7(3) ? . . . .
O(11) Cs(1) O(8) C(29) -16.6(4) ? . . . .
O(8) Cs(1) O(12) C(40) 145.34(18) ? . . . .
O(8) Cs(1) O(12) C(41) -54.2(2) ? . . . .
O(12) Cs(1) O(8) C(28) 67.8(3) ? . . . .
O(12) Cs(1) O(8) C(29) -58.5(4) ? . . . .
O(9) Cs(1) O(10) C(36) 19.5(2) ? . . . .
O(9) Cs(1) O(10) C(37) -155.8(2) ? . . . .
O(10) Cs(1) O(9) C(30) 173.2(3) ? . . . .
O(10) Cs(1) O(9) C(31) -20.6(2) ? . . . .
O(9) Cs(1) O(11) C(38) 67.75(17) ? . . . .
O(9) Cs(1) O(11) C(39) -71.5(2) ? . . . .
O(11) Cs(1) O(9) C(30) 143.1(3) ? . . . .
O(11) Cs(1) O(9) C(31) -50.7(2) ? . . . .
O(9) Cs(1) O(12) C(40) 94.28(17) ? . . . .
O(9) Cs(1) O(12) C(41) -105.3(2) ? . . . .
O(12) Cs(1) O(9) C(30) 91.6(3) ? . . . .
O(12) Cs(1) O(9) C(31) -102.2(2) ? . . . .
O(10) Cs(1) O(11) C(38) 40.66(16) ? . . . .
O(10) Cs(1) O(11) C(39) -98.6(2) ? . . . .
O(11) Cs(1) O(10) C(36) 159.5(2) ? . . . .
O(11) Cs(1) O(10) C(37) -15.71(19) ? . . . .
O(10) Cs(1) O(12) C(40) 49.67(17) ? . . . .
O(10) Cs(1) O(12) C(41) -149.9(2) ? . . . .
O(12) Cs(1) O(10) C(36) 119.3(2) ? . . . .
O(12) Cs(1) O(10) C(37) -56.0(2) ? . . . .
O(11) Cs(1) O(12) C(40) 9.66(16) ? . . . .
O(11) Cs(1) O(12) C(41) 170.1(2) ? . . . .
O(12) Cs(1) O(11) C(38) 165.39(19) ? . . . .
O(12) Cs(1) O(11) C(39) 26.11(19) ? . . . .
S(1) Ni(1) S(5) C(3) -2.48(13) ? . . . .
S(5) Ni(1) S(1) C(1) 2.52(13) ? . . . .
S(1) Ni(1) S(6) C(4) 151(3) ? . . . .
S(6) Ni(1) S(1) C(1) 34(3) ? . . . .
S(1) Ni(1) S(10) C(6) -178.44(13) ? . . . .
S(10) Ni(1) S(1) C(1) -175.23(13) ? . . . .
S(5) Ni(1) S(6) C(4) -178.32(13) ? . . . .
S(6) Ni(1) S(5) C(3) 177.92(13) ? . . . .
S(5) Ni(1) S(10) C(6) 70.6(11) ? . . . .
S(10) Ni(1) S(5) C(3) 108.3(11) ? . . . .
S(6) Ni(1) S(10) C(6) 1.19(13) ? . . . .
S(10) Ni(1) S(6) C(4) -0.57(13) ? . . . .
Ni(1) S(1) C(1) S(2) 179.1(2) ? . . . .
Ni(1) S(1) C(1) C(3) -2.1(3) ? . . . .
C(1) S(2) C(2) S(3) 179.0(2) ? . . . .
C(1) S(2) C(2) S(4) -0.3(2) ? . . . .
C(2) S(2) C(1) S(1) 179.7(2) ? . . . .
C(2) S(2) C(1) C(3) 0.9(3) ? . . . .
C(2) S(4) C(3) S(5) -179.3(2) ? . . . .
C(2) S(4) C(3) C(1) 0.8(3) ? . . . .
C(3) S(4) C(2) S(2) -0.2(2) ? . . . .
C(3) S(4) C(2) S(3) -179.4(2) ? . . . .
Ni(1) S(5) C(3) S(4) -178.0(2) ? . . . .
Ni(1) S(5) C(3) C(1) 1.9(3) ? . . . .
Ni(1) S(6) C(4) S(7) -178.97(19) ? . . . .
Ni(1) S(6) C(4) C(6) -0.4(3) ? . . . .
C(4) S(7) C(5) S(8) -178.4(2) ? . . . .
C(4) S(7) C(5) S(9) 1.0(2) ? . . . .
C(5) S(7) C(4) S(6) 177.4(2) ? . . . .
C(5) S(7) C(4) C(6) -1.2(3) ? . . . .
C(5) S(9) C(6) S(10) -179.5(2) ? . . . .
C(5) S(9) C(6) C(4) -0.1(2) ? . . . .
C(6) S(9) C(5) S(7) -0.7(2) ? . . . .
C(6) S(9) C(5) S(8) 178.8(2) ? . . . .
Ni(1) S(10) C(6) S(9) 177.5(2) ? . . . .
Ni(1) S(10) C(6) C(4) -1.8(3) ? . . . .
Cs(1) O(1) C(7) C(8) -70.6(2) ? . . . .
Cs(1) O(1) C(26) C(21) 63.5(4) ? . . . .
Cs(1) O(1) C(26) C(25) -116.4(4) ? . . . .
C(7) O(1) C(26) C(21) -175.7(3) ? . . . .
C(7) O(1) C(26) C(25) 4.5(6) ? . . . .
C(26) O(1) C(7) C(8) 171.3(3) ? . . . .
Cs(1) O(2) C(8) C(7) -27.1(3) ? . . . .
Cs(1) O(2) C(9) C(10) 22.3(3) ? . . . .
C(8) O(2) C(9) C(10) -178.7(2) ? . . . .
C(9) O(2) C(8) C(7) 173.5(2) ? . . . .
Cs(1) O(3) C(10) C(9) 68.4(2) ? . . . .
Cs(1) O(3) C(11) C(12) 123.0(3) ? . . . .
Cs(1) O(3) C(11) C(16) -57.0(3) ? . . . .
C(10) O(3) C(11) C(12) 3.2(4) ? . . . .
C(10) O(3) C(11) C(16) -176.8(3) ? . . . .
C(11) O(3) C(10) C(9) -175.1(2) ? . . . .
Cs(1) O(4) C(16) C(11) 56.4(3) ? . . . .
Cs(1) O(4) C(16) C(15) -124.6(3) ? . . . .
Cs(1) O(4) C(17) C(18) -71.6(4) ? . . . .
C(16) O(4) C(17) C(18) 169.5(3) ? . . . .
C(17) O(4) C(16) C(11) -178.6(3) ? . . . .
C(17) O(4) C(16) C(15) 0.4(6) ? . . . .
Cs(1) O(5) C(18) C(17) -32.2(4) ? . . . .
Cs(1) O(5) C(19) C(20) 35.7(4) ? . . . .
C(18) O(5) C(19) C(20) -179.7(3) ? . . . .
C(19) O(5) C(18) C(17) -178.5(4) ? . . . .
Cs(1) O(6) C(20) C(19) 65.4(5) ? . . . .
Cs(1) O(6) C(21) C(22) 126.3(6) ? . . . .
Cs(1) O(6) C(21) C(26) -53.0(4) ? . . . .
C(20) O(6) C(21) C(22) 3.0(9) ? . . . .
C(20) O(6) C(21) C(26) -176.3(4) ? . . . .
C(21) O(6) C(20) C(19) -178.4(5) ? . . . .
Cs(1) O(7) C(27) C(28) -7.3(4) ? . . . .
Cs(1) O(7) C(46) C(41) -20.7(4) ? . . . .
Cs(1) O(7) C(46) C(45) 157.6(3) ? . . . .
C(27) O(7) C(46) C(41) 157.7(3) ? . . . .
C(27) O(7) C(46) C(45) -24.0(5) ? . . . .
C(46) O(7) C(27) C(28) 174.1(3) ? . . . .
Cs(1) O(8) C(28) C(27) -73.6(4) ? . . . .
Cs(1) O(8) C(29) C(30) -74.6(4) ? . . . .
C(28) O(8) C(29) C(30) 160.9(3) ? . . . .
C(29) O(8) C(28) C(27) 55.7(5) ? . . . .
Cs(1) O(9) C(30) C(29) -35.1(4) ? . . . .
Cs(1) O(9) C(31) C(32) -159.9(3) ? . . . .
Cs(1) O(9) C(31) C(36) 22.1(4) ? . . . .
C(30) O(9) C(31) C(32) 6.1(5) ? . . . .
C(30) O(9) C(31) C(36) -171.9(3) ? . . . .
C(31) O(9) C(30) C(29) 156.9(3) ? . . . .
Cs(1) O(10) C(36) C(31) -19.2(4) ? . . . .
Cs(1) O(10) C(36) C(35) 161.5(2) ? . . . .
Cs(1) O(10) C(37) C(38) -9.9(3) ? . . . .
C(36) O(10) C(37) C(38) 174.3(2) ? . . . .
C(37) O(10) C(36) C(31) 156.0(3) ? . . . .
C(37) O(10) C(36) C(35) -23.3(4) ? . . . .
Cs(1) O(11) C(38) C(37) -75.4(2) ? . . . .
Cs(1) O(11) C(39) C(40) -59.9(3) ? . . . .
C(38) O(11) C(39) C(40) 162.1(2) ? . . . .
C(39) O(11) C(38) C(37) 66.9(3) ? . . . .
Cs(1) O(12) C(40) C(39) -40.0(2) ? . . . .
Cs(1) O(12) C(41) C(42) -154.2(2) ? . . . .
Cs(1) O(12) C(41) C(46) 25.9(3) ? . . . .
C(40) O(12) C(41) C(42) 5.8(4) ? . . . .
C(40) O(12) C(41) C(46) -174.1(2) ? . . . .
C(41) O(12) C(40) C(39) 157.6(2) ? . . . .
S(1) C(1) C(3) S(4) -179.97(13) ? . . . .
S(1) C(1) C(3) S(5) 0.1(3) ? . . . .
S(2) C(1) C(3) S(4) -1.1(4) ? . . . .
S(2) C(1) C(3) S(5) 179.0(2) ? . . . .
S(6) C(4) C(6) S(9) -177.8(2) ? . . . .
S(6) C(4) C(6) S(10) 1.6(4) ? . . . .
S(7) C(4) C(6) S(9) 0.8(3) ? . . . .
S(7) C(4) C(6) S(10) -179.7(2) ? . . . .
O(1) C(7) C(8) O(2) 65.7(3) ? . . . .
O(2) C(9) C(10) O(3) -61.3(3) ? . . . .
O(3) C(11) C(12) C(13) 179.2(3) ? . . . .
O(3) C(11) C(16) O(4) -0.4(4) ? . . . .
O(3) C(11) C(16) C(15) -179.4(3) ? . . . .
C(12) C(11) C(16) O(4) 179.6(3) ? . . . .
C(12) C(11) C(16) C(15) 0.6(5) ? . . . .
C(16) C(11) C(12) C(13) -0.8(5) ? . . . .
C(11) C(12) C(13) C(14) 0.7(8) ? . . . .
C(12) C(13) C(14) C(15) -0.4(7) ? . . . .
C(13) C(14) C(15) C(16) 0.1(6) ? . . . .
C(14) C(15) C(16) O(4) -179.1(4) ? . . . .
C(14) C(15) C(16) C(11) -0.2(5) ? . . . .
O(4) C(17) C(18) O(5) 68.4(4) ? . . . .
O(5) C(19) C(20) O(6) -67.3(5) ? . . . .
O(6) C(21) C(22) C(23) -178.8(7) ? . . . .
O(6) C(21) C(26) O(1) -2.2(6) ? . . . .
O(6) C(21) C(26) C(25) 177.7(4) ? . . . .
C(22) C(21) C(26) O(1) 178.5(5) ? . . . .
C(22) C(21) C(26) C(25) -1.6(8) ? . . . .
C(26) C(21) C(22) C(23) 0.4(11) ? . . . .
C(21) C(22) C(23) C(24) 2.0(14) ? . . . .
C(22) C(23) C(24) C(25) -3.3(13) ? . . . .
C(23) C(24) C(25) C(26) 2.1(10) ? . . . .
C(24) C(25) C(26) O(1) -179.8(4) ? . . . .
C(24) C(25) C(26) C(21) 0.3(6) ? . . . .
O(7) C(27) C(28) O(8) 54.6(5) ? . . . .
O(8) C(29) C(30) O(9) 71.8(4) ? . . . .
O(9) C(31) C(32) C(33) -178.1(4) ? . . . .
O(9) C(31) C(36) O(10) -1.6(4) ? . . . .
O(9) C(31) C(36) C(35) 177.7(3) ? . . . .
C(32) C(31) C(36) O(10) -179.8(3) ? . . . .
C(32) C(31) C(36) C(35) -0.5(5) ? . . . .
C(36) C(31) C(32) C(33) -0.1(4) ? . . . .
C(31) C(32) C(33) C(34) 0.1(5) ? . . . .
C(32) C(33) C(34) C(35) 0.4(7) ? . . . .
C(33) C(34) C(35) C(36) -1.0(7) ? . . . .
C(34) C(35) C(36) O(10) -179.8(3) ? . . . .
C(34) C(35) C(36) C(31) 1.0(6) ? . . . .
O(10) C(37) C(38) O(11) 55.0(3) ? . . . .
O(11) C(39) C(40) O(12) 64.6(3) ? . . . .
O(12) C(41) C(42) C(43) -177.4(3) ? . . . .
O(12) C(41) C(46) O(7) -3.2(4) ? . . . .
O(12) C(41) C(46) C(45) 178.5(3) ? . . . .
C(42) C(41) C(46) O(7) 176.9(3) ? . . . .
C(42) C(41) C(46) C(45) -1.4(5) ? . . . .
C(46) C(41) C(42) C(43) 2.5(5) ? . . . .
C(41) C(42) C(43) C(44) -1.9(7) ? . . . .
C(42) C(43) C(44) C(45) 0.2(7) ? . . . .
C(43) C(44) C(45) C(46) 0.9(9) ? . . . .
C(44) C(45) C(46) O(7) -178.5(5) ? . . . .
C(44) C(45) C(46) C(41) -0.3(6) ? . . . .
